data_7160254
loop_
_publ_author_name
'Feng, Lijun'
'Hua, Xinqiang'
'Shang, Jihai'
'Shao, Xiangfeng'

_publ_section_title
;
 Coordination Complexes of PIII-Doped Hetero-buckybowls and Their
 Applications in Catalysis
;
_journal_name_full 'Organic &amp; Biomolecular Chemistry'
_journal_paper_doi 10.1039/D4OB01737D
_journal_year 2024
_chemical_formula_moiety 'C96 H118 Cl2 O12 P2 Pt Te4'
_chemical_formula_sum 'C96 H118 Cl2 O12 P2 Pt Te4'
_chemical_formula_weight 2302.23
_chemical_name_common 6-PtCl2
_chemical_name_systematic 6-PtCl2
_space_group_crystal_system triclinic
_space_group_IT_number 2
_space_group_name_Hall '-P 1'
_space_group_name_H-M_alt 'P -1'
_atom_sites_solution_hydrogens geom
_atom_sites_solution_primary dual
_audit_creation_date 2023-08-17
_audit_creation_method
;
Olex2 1.5
(compiled 2021.12.09 svn.r5202d8cf for OlexSys, GUI svn.r6439)
;
_audit_update_record
;
2024-05-15 deposited with the CCDC.	2024-11-21 downloaded from the CCDC.
;
_cell_angle_alpha 83.1891(8)
_cell_angle_beta 65.4490(9)
_cell_angle_gamma 88.1601(8)
_cell_formula_units_Z 2
_cell_length_a 16.26452(15)
_cell_length_b 16.53506(16)
_cell_length_c 19.14664(18)
_cell_measurement_reflns_used 45990
_cell_measurement_temperature 129.99(10)
_cell_measurement_theta_max 74.9940
_cell_measurement_theta_min 2.5320
_cell_volume 4649.78(8)
_computing_cell_refinement 'CrysAlisPro 1.171.40.84a (Rigaku OD, 2020)'
_computing_data_collection 'CrysAlisPro 1.171.40.84a (Rigaku OD, 2020)'
_computing_data_reduction 'CrysAlisPro 1.171.40.84a (Rigaku OD, 2020)'
_computing_molecular_graphics 'Olex2 1.5 (Dolomanov et al., 2009)'
_computing_publication_material 'Olex2 1.5 (Dolomanov et al., 2009)'
_computing_structure_refinement 'SHELXL 2013/2 (Sheldrick, 2015)'
_computing_structure_solution 'SHELXT 2018/2 (Sheldrick, 2018)'
_diffrn_ambient_environment N~2~
_diffrn_ambient_temperature 129.99(10)
_diffrn_detector 'Hybrid Pixel Array Detector'
_diffrn_detector_area_resol_mean 10.0000
_diffrn_detector_type HyPix
_diffrn_measured_fraction_theta_full 0.998
_diffrn_measured_fraction_theta_max 0.932
_diffrn_measurement_details
;
List of Runs (angles in degrees, time in seconds):

  # Type    Start    End  Width  t~exp~   \w     \q     \k     \f   Frames
#--------------------------------------------------------------------------
  1  \w     65.00  91.00   0.50    0.05    --  109.26 -94.00 120.00   52
  2  \w     36.00  67.00   0.50    0.05    --  109.26 -61.00  60.00   62
  3  \w     42.00  68.00   0.50    0.05    --  109.26 -61.00 -30.00   52
  4  \w     66.00 110.00   0.50    0.05    --  109.26-125.00   0.00   88
  5  \w     41.00  77.00   0.50    0.05    --   43.05-179.00 120.00   72
  6  \w     92.00 119.00   0.50    0.05    --   43.05-179.00 120.00   54
  7  \w      6.00  39.00   0.50    0.05    --   43.05 -37.00  90.00   66
  8  \w    -33.00  39.00   0.50    0.05    --   43.05 -37.00  30.00  144
  9  \w    -37.00  23.00   0.50    0.05    --   43.05 -19.00 -90.00  120
 10  \w    -19.00  76.00   0.50    0.05    --   43.05 -87.00-176.00  190
 11  \w     55.00  90.00   0.50    0.05    --  109.26 -87.00-176.00   70
 12  \w    -11.00  15.00   0.50    0.05    --   43.05 -19.00-180.00   52
 13  \w     87.00 156.00   0.50    0.05    --  109.26  61.00 -90.00  138
 14  \w     99.00 145.00   0.50    0.05    --  109.26  87.00 -58.00   92
 15  \w    -37.00  21.00   0.50    0.05    --   43.05 -19.00 150.00  116
 16  \w    -34.00   2.00   0.50    0.05    --   43.05 -37.00  90.00   72
 17  \w    -55.00  14.00   0.50    0.05    --  -43.05  87.00 -58.00  138
 18  \w    -90.00 -64.00   0.50    0.05    -- -100.00  87.00 -58.00   52
 19  \w    -56.00 -30.00   0.50    0.05    -- -100.00  87.00 -58.00   52
 20  \w    -54.00 -24.00   0.50    0.05    -- -100.00  45.00 -60.00   60
 21  \w    -54.00 -29.00   0.50    0.05    -- -100.00  45.00-150.00   50
 22  \w    -92.00 -31.00   0.50    0.05    -- -100.00 125.00 -60.00  122
 23  \w    -64.00 -38.00   0.50    0.05    -- -100.00 141.00-109.66   52
 24  \w   -103.00 -27.00   0.50    0.05    -- -100.00  77.00 -60.00  152
 25  \w    -56.00 -31.00   0.50    0.05    -- -100.00 141.00  42.98   50
 26  \w    -66.00 -37.00   0.50    0.05    -- -100.00 113.00 120.20   58
 27  \w    -72.00 -26.00   0.50    0.05    -- -100.00 125.00 150.00   92
 28  \w    -52.00 -24.00   0.50    0.05    -- -100.00  45.00  60.00   56
 29  \w    -54.00 -29.00   0.50    0.05    -- -100.00  45.00  30.00   50
 30  \w    -75.00 -50.00   0.50    0.05    -- -100.00 -15.00  60.00   50
 31  \w    -74.00 -42.00   0.50    0.05    -- -100.00  61.00 150.00   64
 32  \w    -54.00 -26.00   0.50    0.05    -- -100.00  45.00 150.00   56
 33  \w    -88.00 -62.00   0.50    0.05    -- -100.00  77.00  60.00   52
 34  \w    -98.00 -37.00   0.50    0.05    -- -100.00 125.00   0.00  122
 35  \w   -119.00 -73.00   0.50    0.05    -- -100.00 141.00  42.98   92
 36  \w   -108.00 -83.00   0.50    0.05    -- -100.00 113.00 120.20   50
 37  \w   -112.00 -82.00   0.50    0.05    -- -100.00 125.00 150.00   60
 38  \w   -126.00 -52.00   0.50    0.05    -- -100.00 144.00  -7.92  148
 39  \w   -109.00 -44.00   0.50    0.05    -- -100.00  77.00-120.00  130
 40  \w   -112.00 -52.00   0.50    0.05    -- -100.00 125.00-180.00  120
 41  \w   -123.00 -79.00   0.50    0.05    -- -100.00 141.00-109.66   88
 42  \w   -177.00-135.00   0.50    0.05    -- -100.00 -15.00  60.00   84
 43  \w   -175.00 -77.00   0.50    0.05    -- -100.00 -30.00  90.00  196
 44  \w   -163.00 -88.00   0.50    0.05    -- -100.00 -94.00-120.00  150
 45  \w   -130.00 -79.00   0.50    0.05    -- -100.00 -30.00-150.00  102
 46  \w   -173.00-141.00   0.50    0.05    -- -100.00 -30.00-150.00   64
 47  \w   -148.00 -84.00   0.50    0.05    -- -100.00 -87.00-176.00  128
 48  \w   -118.00 -89.00   0.50    0.05    --  -43.05-179.00-180.00   58
 49  \w   -163.00 -90.00   0.50    0.05    -- -100.00 -94.00 -60.00  146
;
_diffrn_measurement_device 'four-circle diffractometer'
_diffrn_measurement_device_type 'ROD, Synergy Custom system, HyPix'
_diffrn_measurement_method '\w scans'
_diffrn_orient_matrix_type 'CrysAlisPro convention (1999,Acta A55,543-557)'
_diffrn_orient_matrix_UB_11 0.0907917000
_diffrn_orient_matrix_UB_12 0.0475319000
_diffrn_orient_matrix_UB_13 -0.0366145000
_diffrn_orient_matrix_UB_21 0.0302293000
_diffrn_orient_matrix_UB_22 -0.0473559000
_diffrn_orient_matrix_UB_23 -0.0709608000
_diffrn_orient_matrix_UB_31 -0.0411194000
_diffrn_orient_matrix_UB_32 0.0656177000
_diffrn_orient_matrix_UB_33 -0.0394356000
_diffrn_radiation_monochromator mirror
_diffrn_radiation_probe x-ray
_diffrn_radiation_type 'Cu K\a'
_diffrn_radiation_wavelength 1.54184
_diffrn_reflns_av_R_equivalents 0.0722
_diffrn_reflns_av_unetI/netI 0.0536
_diffrn_reflns_Laue_measured_fraction_full 0.998
_diffrn_reflns_Laue_measured_fraction_max 0.932
_diffrn_reflns_limit_h_max 19
_diffrn_reflns_limit_h_min -20
_diffrn_reflns_limit_k_max 20
_diffrn_reflns_limit_k_min -20
_diffrn_reflns_limit_l_max 22
_diffrn_reflns_limit_l_min -24
_diffrn_reflns_number 61442
_diffrn_reflns_point_group_measured_fraction_full 0.998
_diffrn_reflns_point_group_measured_fraction_max 0.932
_diffrn_reflns_theta_full 67.684
_diffrn_reflns_theta_max 75.846
_diffrn_reflns_theta_min 2.554
_diffrn_source 'Rotating-anode X-ray tube'
_diffrn_source_type 'Rigaku (Cu) X-ray Source'
_exptl_absorpt_coefficient_mu 13.850
_exptl_absorpt_correction_T_max 1.00000
_exptl_absorpt_correction_T_min 0.44751
_exptl_absorpt_correction_type multi-scan
_exptl_absorpt_process_details
;
CrysAlisPro 1.171.40.84a (Rigaku Oxford Diffraction, 2020)
Empirical absorption correction using spherical harmonics,
implemented in SCALE3 ABSPACK scaling algorithm.
;
_exptl_crystal_colour 'clear light yellow'
_exptl_crystal_colour_lustre clear
_exptl_crystal_colour_modifier light
_exptl_crystal_colour_primary yellow
_exptl_crystal_density_diffrn 1.644
_exptl_crystal_description block
_exptl_crystal_F_000 2280
_exptl_crystal_size_max 0.14
_exptl_crystal_size_mid 0.11
_exptl_crystal_size_min 0.09
_refine_diff_density_max 2.096
_refine_diff_density_min -4.990
_refine_diff_density_rms 0.207
_refine_ls_extinction_method none
_refine_ls_goodness_of_fit_ref 1.018
_refine_ls_hydrogen_treatment constr
_refine_ls_matrix_type full
_refine_ls_number_parameters 1083
_refine_ls_number_reflns 18064
_refine_ls_number_restraints 30
_refine_ls_restrained_S_all 1.018
_refine_ls_R_factor_all 0.0554
_refine_ls_R_factor_gt 0.0534
_refine_ls_shift/su_max 0.004
_refine_ls_shift/su_mean 0.000
_refine_ls_structure_factor_coef Fsqd
_refine_ls_weighting_details
;
 w=1/[\s^2^(Fo^2^)+(0.1053P)^2^+8.0683P]
 where P=(Fo^2^+2Fc^2^)/3
;
_refine_ls_weighting_scheme calc
_refine_ls_wR_factor_gt 0.1441
_refine_ls_wR_factor_ref 0.1465
_reflns_Friedel_coverage 0.000
_reflns_number_gt 16911
_reflns_number_total 18064
_reflns_threshold_expression 'I > 2\s(I)'
_cod_data_source_file d4ob01737d2.cif
_cod_data_source_block 6-PtCl2
_cod_database_code 7160254
_shelxl_version_number 2013-2
_shelx_space_group_comment
;
The symmetry employed for this shelxl refinement is uniquely defined
by the following loop, which should always be used as a source of
symmetry information in preference to the above space-group names.
They are only intended as comments.
;
_shelx_estimated_absorpt_t_max 0.369
_shelx_estimated_absorpt_t_min 0.247
_olex2_refinement_description
;
1. Fixed Uiso
 At 1.2 times of:
  All C(H) groups, All C(H,H) groups, All C(H,H,H,H) groups
 At 1.5 times of:
  All C(H,H,H) groups, All C(H,H,H,H,H,H) groups
2. Uiso/Uaniso restraints and constraints
Uanis(C036) \\sim Ueq, Uanis(C2) \\sim Ueq, Uanis(C6) \\sim Ueq, Uanis(C19)
\\sim Ueq, Uanis(C8) \\sim Ueq: with sigma of 0.01 and sigma for terminal atoms
of 0.02
3. Others
 Fixed Sof: H02e(0.65) H02f(0.65) H02g(0.35) H02h(0.35) C036(0.75) H03o(0.75)
 H03p(0.75) C2(0.65) H2a(0.65) H2b(0.65) C6(0.35) H6a(0.35) H6b(0.35) C19(0.25)
 H19a(0.25) H19b(0.25) H8aa(0.75) H8ab(0.75) H8ac(0.75) H8bd(0.25) H8be(0.25)
 H8bf(0.25)
4.a Secondary CH2 refined with riding coordinates:
 C01I(H01a,H01b), C01M(H01d,H01e), C01P(H01f,H01g), C01Q(H01h,H01i), C01S(H01j,
 H01l), C01T(H01m,H01n), C01W(H01o,H01p), C01Y(H01q,H01r), C020(H02a,H02b),
 C021(H02c,H02d), C022(H02e,H02f), C022(H02g,H02h), C023(H02i,H02j), C024(H02k,
 H02l), C025(H02m,H02n), C028(H02r,H02s), C029(H02t,H02u), C02C(H02x,H02y),
 C02D(H02z,H), C02F(H1,Ha), C02G(H2,Hb), C02H(H3,Hc), C02K(H6,Hf), C02L(H7,Hg),
 C02N(H9,Hj), C02O(H10,Hk), C02R(H13,Hn), C02S(H14,Ho), C02T(H15,Hp), C02U(H16,
 Hq), C02X(H19,Hv), C030(H03a,H03b), C031(H03c,H03d), C032(H03e,H03f),
 C035(H03m,H03n), C036(H03o,H03p), C2(H2a,H2b), C6(H6a,H6b), C19(H19a,H19b)
4.b Me refined with riding coordinates:
 C8(H8aa,H8ab,H8ac), C8(H8bd,H8be,H8bf)
4.c Aromatic/amide H refined with riding coordinates:
 C010(H010), C01C(H01C), C01K(H01K), C01X(H01X), C027(H027), C02A(H02v),
 C02B(H02w), C02E(H02), C02I(H4), C02P(H11)
4.d Idealised Me refined as rotating group:
 C026(H02o,H02p,H02q), C02J(H5,Hd,He), C02M(H8,Hh,Hi), C02Q(H12,Hl,Hm),
 C02V(H17,Hr,Hs), C02W(H18,Ht,Hu), C02Y(H20,Hw,Hx), C02Z(H21,Hy,Hz), C033(H03g,
 H03h,H03i), C034(H03j,H03k,H03l), C037(H03q,H03r,H03s)
;
_olex2_submission_special_instructions 'No special instructions were received'
_oxdiff_exptl_absorpt_empirical_details
;
Empirical correction (ABSPACK) includes:
- Absorption correction using spherical harmonics
- Frame scaling
;
_oxdiff_exptl_absorpt_empirical_full_max 3.680
_oxdiff_exptl_absorpt_empirical_full_min 0.466

loop_
_space_group_symop_operation_xyz
'x, y, z'
'-x, -y, -z'

loop_
_atom_site_label
_atom_site_type_symbol
_atom_site_fract_x
_atom_site_fract_y
_atom_site_fract_z
_atom_site_U_iso_or_equiv
_atom_site_adp_type
_atom_site_occupancy
_atom_site_site_symmetry_order
_atom_site_calc_flag
_atom_site_refinement_flags_posn
_atom_site_refinement_flags_adp
_atom_site_refinement_flags_occupancy
_atom_site_disorder_assembly
_atom_site_disorder_group
Pt00 Pt 0.28021(2) 0.80356(2) 0.29377(2) 0.02092(8) Uani 1 1 d . . . . .
Te2 Te 0.67260(2) 0.58651(2) 0.43235(2) 0.02443(9) Uani 1 1 d . . . . .
Te Te 0.72554(2) 0.55675(2) 0.05671(2) 0.02963(9) Uani 1 1 d . . . . .
Te3 Te 0.62695(2) 0.82971(2) 0.50714(2) 0.03097(10) Uani 1 1 d . . . . .
Te1 Te 0.83393(2) 0.78930(2) 0.11410(2) 0.03378(10) Uani 1 1 d . . . . .
P006 P 0.33954(8) 0.68607(7) 0.31988(6) 0.0196(2) Uani 1 1 d . . . . .
P007 P 0.39556(8) 0.87789(7) 0.28836(7) 0.0216(2) Uani 1 1 d . . . . .
Cl Cl 0.16723(8) 0.72764(8) 0.28329(8) 0.0329(3) Uani 1 1 d . . . . .
Cl1 Cl 0.21465(9) 0.91930(8) 0.25762(8) 0.0357(3) Uani 1 1 d . . . . .
O00A O 0.3159(2) 0.70038(19) 0.50058(18) 0.0231(7) Uani 1 1 d . . . . .
O00B O 0.3700(2) 0.6654(2) 0.1344(2) 0.0283(7) Uani 1 1 d . . . . .
O00C O 0.4445(2) 0.6615(2) 0.55064(18) 0.0232(7) Uani 1 1 d . . . . .
O00D O 0.5161(3) 0.8553(3) 0.0838(2) 0.0339(8) Uani 1 1 d . . . . .
O00E O 0.3914(3) 0.8728(2) 0.57226(19) 0.0272(7) Uani 1 1 d . . . . .
O00F O 0.8649(2) 0.5191(2) 0.2831(2) 0.0297(8) Uani 1 1 d . . . . .
O00G O 0.8879(2) 0.5110(2) 0.1293(2) 0.0306(8) Uani 1 1 d . . . . .
O00H O 0.6838(3) 0.8142(2) 0.0247(2) 0.0339(8) Uani 1 1 d . . . . .
O00I O 0.9417(3) 0.7875(2) 0.2368(3) 0.0389(9) Uani 1 1 d . . . . .
O00J O 0.5303(3) 0.6077(2) 0.02803(19) 0.0301(8) Uani 1 1 d . . . . .
O00K O 0.8566(3) 0.8045(2) 0.3991(3) 0.0359(9) Uani 1 1 d . . . . .
O00L O 0.2955(3) 0.8894(2) 0.4721(2) 0.0313(8) Uani 1 1 d . . . . .
C00M C 0.3966(3) 0.6744(3) 0.4498(3) 0.0192(8) Uani 1 1 d . . . . .
C00N C 0.5046(3) 0.6354(3) 0.2475(3) 0.0208(9) Uani 1 1 d . . . . .
C00O C 0.5855(3) 0.6088(3) 0.1946(3) 0.0220(9) Uani 1 1 d . . . . .
C00P C 0.4949(3) 0.6452(3) 0.3238(3) 0.0208(9) Uani 1 1 d . . . . .
C00Q C 0.5509(3) 0.6262(3) 0.4235(3) 0.0209(9) Uani 1 1 d . . . . .
C00R C 0.7052(4) 0.8122(3) 0.2691(3) 0.0292(10) Uani 1 1 d . . . . .
C00S C 0.6538(3) 0.8194(3) 0.2241(3) 0.0259(10) Uani 1 1 d . . . . .
C00T C 0.5702(3) 0.8382(3) 0.3831(3) 0.0251(10) Uani 1 1 d . . . . .
C00U C 0.4121(3) 0.6730(3) 0.3732(3) 0.0198(9) Uani 1 1 d . . . . .
C00V C 0.4676(3) 0.6519(3) 0.4747(3) 0.0205(9) Uani 1 1 d . . . . .
C00W C 0.6647(3) 0.8216(3) 0.3473(3) 0.0262(10) Uani 1 1 d . . . . .
C00X C 0.2600(3) 0.6028(3) 0.3728(3) 0.0242(9) Uani 1 1 d . . . . .
C00Y C 0.7166(3) 0.5717(3) 0.3141(3) 0.0232(9) Uani 1 1 d . . . . .
C00Z C 0.5508(3) 0.8435(3) 0.1376(3) 0.0251(10) Uani 1 1 d . . . . .
C010 C 0.1737(4) 0.6183(3) 0.4277(3) 0.0300(11) Uani 1 1 d . . . . .
H010 H 0.1538 0.6716 0.4324 0.036 Uiso 1 1 calc R U . . .
C011 C 0.6579(3) 0.5883(3) 0.2164(3) 0.0236(9) Uani 1 1 d . . . . .
C012 C 0.4300(3) 0.8658(3) 0.3690(3) 0.0226(9) Uani 1 1 d . . . . .
C013 C 0.5629(3) 0.8376(3) 0.2582(3) 0.0235(9) Uani 1 1 d . . . . .
C014 C 0.6952(3) 0.8122(3) 0.1450(3) 0.0277(10) Uani 1 1 d . . . . .
C015 C 0.5215(4) 0.6184(3) 0.1014(3) 0.0264(10) Uani 1 1 d . . . . .
C016 C 0.6475(3) 0.5943(3) 0.2917(3) 0.0229(9) Uani 1 1 d . . . . .
C017 C 0.5952(4) 0.5994(3) 0.1196(3) 0.0273(10) Uani 1 1 d . . . . .
C018 C 0.5277(3) 0.8482(3) 0.4613(3) 0.0240(9) Uani 1 1 d . . . . .
C019 C 0.3925(4) 0.9886(3) 0.2725(3) 0.0267(10) Uani 1 1 d . . . . .
C01A C 0.5643(3) 0.6228(3) 0.3462(3) 0.0204(9) Uani 1 1 d . . . . .
C01B C 0.5081(3) 0.8512(3) 0.2166(3) 0.0238(9) Uani 1 1 d . . . . .
C01C C 0.2897(4) 0.5226(3) 0.3667(3) 0.0307(11) Uani 1 1 d . . . . .
H01C H 0.3475 0.5119 0.3310 0.037 Uiso 1 1 calc R U . . .
C01D C 0.5209(3) 0.8465(3) 0.3386(3) 0.0238(9) Uani 1 1 d . . . . .
C01E C 0.4295(3) 0.6519(3) 0.2323(3) 0.0235(9) Uani 1 1 d . . . . .
C01F C 0.4363(3) 0.8667(3) 0.4942(3) 0.0236(9) Uani 1 1 d . . . . .
C01G C 0.3856(3) 0.8758(3) 0.4472(3) 0.0241(9) Uani 1 1 d . . . . .
C01H C 0.7970(3) 0.5431(3) 0.2605(3) 0.0257(10) Uani 1 1 d . . . . .
C01I C 0.9048(4) 0.4254(3) 0.1394(3) 0.0313(11) Uani 1 1 d . . . . .
H01A H 0.8565 0.3934 0.1382 0.038 Uiso 1 1 calc R U . . .
H01B H 0.9083 0.4108 0.1887 0.038 Uiso 1 1 calc R U . . .
C01J C 0.8069(3) 0.5373(3) 0.1840(3) 0.0269(10) Uani 1 1 d . . . . .
C01K C 0.4633(4) 1.0342(3) 0.2143(3) 0.0344(12) Uani 1 1 d . . . . .
H01K H 0.5119 1.0083 0.1791 0.041 Uiso 1 1 calc R U . . .
C01L C 0.7983(4) 0.7993(3) 0.2321(3) 0.0317(11) Uani 1 1 d . . . . .
C01M C 0.2598(3) 0.6375(3) 0.5595(3) 0.0249(10) Uani 1 1 d . . . . .
H01D H 0.2909 0.6142 0.5906 0.030 Uiso 1 1 calc R U . . .
H01E H 0.2460 0.5943 0.5357 0.030 Uiso 1 1 calc R U . . .
C01N C 0.4389(3) 0.6446(3) 0.1565(3) 0.0239(9) Uani 1 1 d . . . . .
C01O C 0.7382(3) 0.5593(3) 0.1619(3) 0.0257(10) Uani 1 1 d . . . . .
C01P C 0.4215(4) 0.8699(3) 0.1067(3) 0.0310(11) Uani 1 1 d . . . . .
H01F H 0.4036 0.9169 0.1353 0.037 Uiso 1 1 calc R U . . .
H01G H 0.3857 0.8230 0.1390 0.037 Uiso 1 1 calc R U . . .
C01Q C 0.1740(4) 0.6777(3) 0.6092(3) 0.0325(11) Uani 1 1 d . . . . .
H01H H 0.1294 0.6358 0.6408 0.039 Uiso 1 1 calc R U . . .
H01I H 0.1502 0.7092 0.5758 0.039 Uiso 1 1 calc R U . . .
C01R C 0.7153(3) 0.8166(3) 0.3915(3) 0.0266(10) Uani 1 1 d . . . . .
C01S C 0.4222(4) 0.6114(3) 0.6786(3) 0.0318(11) Uani 1 1 d . . . . .
H01J H 0.4435 0.5726 0.7092 0.038 Uiso 1 1 calc R U . . .
H01L H 0.3609 0.5954 0.6892 0.038 Uiso 1 1 calc R U . . .
C01T C 0.2476(4) 0.9379(4) 0.5328(3) 0.0382(13) Uani 1 1 d . . . . .
H01M H 0.2792 0.9895 0.5235 0.046 Uiso 1 1 calc R U . . .
H01N H 0.2427 0.9100 0.5819 0.046 Uiso 1 1 calc R U . . .
C01U C 0.6450(4) 0.8240(3) 0.1024(3) 0.0279(10) Uani 1 1 d . . . . .
C01V C 0.8500(4) 0.7984(3) 0.2746(4) 0.0343(12) Uani 1 1 d . . . . .
C01W C 0.1553(4) 0.9521(4) 0.5345(3) 0.0370(12) Uani 1 1 d . . . . .
H01O H 0.1273 0.9000 0.5378 0.044 Uiso 1 1 calc R U . . .
H01P H 0.1611 0.9837 0.4866 0.044 Uiso 1 1 calc R U . . .
C01X C 0.1175(4) 0.5540(4) 0.4751(3) 0.0361(12) Uani 1 1 d . . . . .
H01X H 0.0601 0.5643 0.5116 0.043 Uiso 1 1 calc R U . . .
C01Y C 0.4082(4) 0.8855(3) 0.0322(3) 0.0322(11) Uani 1 1 d . . . . .
H01Q H 0.4392 0.9359 0.0036 0.039 Uiso 1 1 calc R U . . .
H01R H 0.4355 0.8418 0.0008 0.039 Uiso 1 1 calc R U . . .
C01Z C 0.8083(4) 0.8049(3) 0.3550(3) 0.0305(11) Uani 1 1 d . . . . .
C020 C 0.4814(4) 0.6072(3) 0.5938(3) 0.0261(10) Uani 1 1 d . . . . .
H02A H 0.5430 0.6235 0.5818 0.031 Uiso 1 1 calc R U . . .
H02B H 0.4817 0.5520 0.5812 0.031 Uiso 1 1 calc R U . . .
C021 C 0.9937(4) 0.4098(3) 0.0736(3) 0.0353(12) Uani 1 1 d . . . . .
H02C H 1.0391 0.4481 0.0712 0.042 Uiso 1 1 calc R U . . .
H02D H 0.9869 0.4193 0.0254 0.042 Uiso 1 1 calc R U . . .
C022 C 0.9996(4) 0.8526(4) 0.2386(5) 0.0500(17) Uani 1 1 d . . . . .
H02E H 0.9789 0.8652 0.2914 0.060 Uiso 0.65 1 calc R U P A 1
H02F H 1.0609 0.8329 0.2227 0.060 Uiso 0.65 1 calc R U P A 1
H02G H 1.0314 0.8328 0.2702 0.060 Uiso 0.35 1 calc R U P A 2
H02H H 0.9630 0.8981 0.2610 0.060 Uiso 0.35 1 calc R U P A 2
C023 C 1.0267(4) 0.3226(4) 0.0824(3) 0.0374(12) Uani 1 1 d . . . . .
H02I H 1.0864 0.3180 0.0414 0.045 Uiso 1 1 calc R U . . .
H02J H 1.0323 0.3130 0.1312 0.045 Uiso 1 1 calc R U . . .
C024 C 0.9548(4) 0.7425(3) 0.4523(4) 0.0356(12) Uani 1 1 d . . . . .
H02K H 1.0000 0.7851 0.4242 0.043 Uiso 1 1 calc R U . . .
H02L H 0.9864 0.6929 0.4573 0.043 Uiso 1 1 calc R U . . .
C025 C 0.2793(4) 0.6641(4) 0.0270(4) 0.0416(13) Uani 1 1 d . . . . .
H02M H 0.3174 0.6262 -0.0072 0.050 Uiso 1 1 calc R U . . .
H02N H 0.3160 0.7118 0.0209 0.050 Uiso 1 1 calc R U . . .
C026 C 0.2980(5) 0.9031(5) -0.0294(4) 0.0509(16) Uani 1 1 d . . . . .
H02O H 0.3269 0.8598 -0.0597 0.076 Uiso 1 1 calc R U . . .
H02P H 0.3249 0.9543 -0.0577 0.076 Uiso 1 1 calc R U . . .
H02Q H 0.2347 0.9028 -0.0183 0.076 Uiso 1 1 calc R U . . .
C027 C 0.2324(4) 0.4590(4) 0.4142(4) 0.0395(13) Uani 1 1 d . . . . .
H027 H 0.2516 0.4055 0.4097 0.047 Uiso 1 1 calc R U . . .
C028 C 0.4212(4) 0.6951(3) 0.7034(3) 0.0346(12) Uani 1 1 d . . . . .
H02R H 0.4021 0.7343 0.6715 0.042 Uiso 1 1 calc R U . . .
H02S H 0.4820 0.7102 0.6948 0.042 Uiso 1 1 calc R U . . .
C029 C 0.1869(4) 0.7332(4) 0.6613(3) 0.0422(14) Uani 1 1 d . . . . .
H02T H 0.2345 0.7729 0.6303 0.051 Uiso 1 1 calc R U . . .
H02U H 0.2059 0.7012 0.6977 0.051 Uiso 1 1 calc R U . . .
C02A C 0.3193(5) 1.0286(4) 0.3245(3) 0.0389(13) Uani 1 1 d . . . . .
H02V H 0.2704 0.9986 0.3623 0.047 Uiso 1 1 calc R U . . .
C02B C 0.1467(4) 0.4752(4) 0.4682(4) 0.0394(14) Uani 1 1 d . . . . .
H02W H 0.1088 0.4324 0.5000 0.047 Uiso 1 1 calc R U . . .
C02C C 0.9408(4) 0.5772(3) 0.2534(4) 0.0377(12) Uani 1 1 d . . . . .
H02X H 0.9200 0.6303 0.2697 0.045 Uiso 1 1 calc R U . . .
H02Y H 0.9689 0.5826 0.1974 0.045 Uiso 1 1 calc R U . . .
C02D C 0.4160(5) 0.9442(4) 0.5968(4) 0.0437(14) Uani 1 1 d . . . . .
H02Z H 0.3958 0.9925 0.5748 0.052 Uiso 1 1 calc R U . . .
H H 0.4813 0.9480 0.5776 0.052 Uiso 1 1 calc R U . . .
C02E C 0.3200(5) 1.1122(4) 0.3193(4) 0.0476(16) Uani 1 1 d . . . . .
H02 H 0.2722 1.1385 0.3549 0.057 Uiso 1 1 calc R U . . .
C02F C 0.3096(4) 0.8911(4) 0.0459(3) 0.0390(13) Uani 1 1 d . . . . .
H1 H 0.2828 0.9363 0.0753 0.047 Uiso 1 1 calc R U . . .
HA H 0.2778 0.8416 0.0763 0.047 Uiso 1 1 calc R U . . .
C02G C 1.0545(4) 0.4691(4) 0.2511(4) 0.0413(13) Uani 1 1 d . . . . .
H2 H 1.0857 0.4807 0.1953 0.050 Uiso 1 1 calc R U . . .
HB H 1.0096 0.4265 0.2625 0.050 Uiso 1 1 calc R U . . .
C02H C 1.0077(4) 0.5455(4) 0.2852(4) 0.0405(13) Uani 1 1 d . . . . .
H3 H 0.9766 0.5334 0.3409 0.049 Uiso 1 1 calc R U . . .
HC H 1.0530 0.5876 0.2743 0.049 Uiso 1 1 calc R U . . .
C02I C 0.3920(6) 1.1583(4) 0.2609(4) 0.0480(16) Uani 1 1 d . . . . .
H4 H 0.3923 1.2149 0.2578 0.058 Uiso 1 1 calc R U . . .
C02J C 0.3581(5) 0.6990(5) 0.7885(4) 0.0491(16) Uani 1 1 d . . . . .
H5 H 0.2969 0.6889 0.7964 0.074 Uiso 1 1 calc R U . . .
HD H 0.3629 0.7521 0.8023 0.074 Uiso 1 1 calc R U . . .
HE H 0.3749 0.6586 0.8202 0.074 Uiso 1 1 calc R U . . .
C02K C 0.3181(5) 0.5964(4) 0.1345(5) 0.0515(18) Uani 1 1 d . . . . .
H6 H 0.2912 0.5671 0.1860 0.062 Uiso 1 1 calc R U . . .
HF H 0.3574 0.5595 0.0997 0.062 Uiso 1 1 calc R U . . .
C02L C 0.3754(5) 0.9412(4) 0.6816(4) 0.0480(16) Uani 1 1 d . . . . .
H7 H 0.3984 0.9877 0.6950 0.058 Uiso 1 1 calc R U . . .
HG H 0.3963 0.8926 0.7024 0.058 Uiso 1 1 calc R U . . .
C02M C 0.5750(6) 0.5869(4) -0.2063(4) 0.0536(18) Uani 1 1 d . . . . .
H8 H 0.5933 0.6351 -0.2428 0.080 Uiso 1 1 calc R U . . .
HH H 0.5313 0.5566 -0.2148 0.080 Uiso 1 1 calc R U . . .
HI H 0.6267 0.5539 -0.2128 0.080 Uiso 1 1 calc R U . . .
C02N C 0.7048(5) 0.8893(4) -0.0264(3) 0.0422(14) Uani 1 1 d . . . . .
H9 H 0.7569 0.9160 -0.0262 0.051 Uiso 1 1 calc R U . . .
HJ H 0.6541 0.9257 -0.0092 0.051 Uiso 1 1 calc R U . . .
C02O C 0.5561(6) 0.6805(4) -0.0253(3) 0.054(2) Uani 1 1 d . . . . .
H10 H 0.5994 0.7122 -0.0165 0.065 Uiso 1 1 calc R U . . .
HK H 0.5036 0.7136 -0.0186 0.065 Uiso 1 1 calc R U . . .
C02P C 0.4615(5) 1.1193(4) 0.2088(4) 0.0450(14) Uani 1 1 d . . . . .
H11 H 0.5084 1.1497 0.1691 0.054 Uiso 1 1 calc R U . . .
C02Q C 0.9652(5) 0.2570(4) 0.0797(4) 0.0486(15) Uani 1 1 d . . . . .
H12 H 0.9561 0.2679 0.0331 0.073 Uiso 1 1 calc R U . . .
HL H 0.9081 0.2568 0.1237 0.073 Uiso 1 1 calc R U . . .
HM H 0.9926 0.2049 0.0808 0.073 Uiso 1 1 calc R U . . .
C02R C 0.2451(4) 0.6249(5) 0.1092(4) 0.0473(16) Uani 1 1 d . . . . .
H13 H 0.2082 0.6636 0.1431 0.057 Uiso 1 1 calc R U . . .
HN H 0.2065 0.5786 0.1153 0.057 Uiso 1 1 calc R U . . .
C02S C 0.9027(4) 0.7294(3) 0.4058(4) 0.0408(13) Uani 1 1 d . . . . .
H14 H 0.9434 0.7159 0.3549 0.049 Uiso 1 1 calc R U . . .
HO H 0.8592 0.6849 0.4313 0.049 Uiso 1 1 calc R U . . .
C02T C 0.5980(6) 0.6554(4) -0.1061(3) 0.0499(17) Uani 1 1 d . . . . .
H15 H 0.6205 0.7036 -0.1431 0.060 Uiso 1 1 calc R U . . .
HP H 0.6491 0.6208 -0.1112 0.060 Uiso 1 1 calc R U . . .
C02U C 0.8978(5) 0.7657(5) 0.5323(4) 0.0511(16) Uani 1 1 d . . . . .
H16 H 0.8691 0.8173 0.5281 0.061 Uiso 1 1 calc R U . . .
HQ H 0.8506 0.7247 0.5603 0.061 Uiso 1 1 calc R U . . .
C02V C 0.2020(6) 0.6892(6) 0.0043(5) 0.062(2) Uani 1 1 d . . . . .
H17 H 0.2258 0.7198 -0.0461 0.092 Uiso 1 1 calc R U . . .
HR H 0.1608 0.7223 0.0412 0.092 Uiso 1 1 calc R U . . .
HS H 0.1706 0.6414 0.0034 0.092 Uiso 1 1 calc R U . . .
C02W C 0.1000(5) 0.7780(5) 0.7062(4) 0.058(2) Uani 1 1 d . . . . .
H18 H 0.0815 0.8104 0.6704 0.087 Uiso 1 1 calc R U . . .
HT H 0.1112 0.8126 0.7384 0.087 Uiso 1 1 calc R U . . .
HU H 0.0531 0.7389 0.7379 0.087 Uiso 1 1 calc R U . . .
C02X C 0.5331(5) 0.6112(5) -0.1244(4) 0.0479(15) Uani 1 1 d . . . . .
H19 H 0.4816 0.6455 -0.1185 0.058 Uiso 1 1 calc R U . . .
HV H 0.5112 0.5626 -0.0878 0.058 Uiso 1 1 calc R U . . .
C02Y C 0.0014(6) 1.0132(6) 0.6009(6) 0.072(2) Uani 1 1 d . . . . .
H20 H 0.0086 1.0490 0.5553 0.108 Uiso 1 1 calc R U . . .
HW H -0.0362 1.0384 0.6459 0.108 Uiso 1 1 calc R U . . .
HX H -0.0264 0.9629 0.6009 0.108 Uiso 1 1 calc R U . . .
C02Z C 1.1225(5) 0.4393(6) 0.2844(6) 0.072(3) Uani 1 1 d . . . . .
H21 H 1.1499 0.3904 0.2633 0.108 Uiso 1 1 calc R U . . .
HY H 1.0918 0.4284 0.3396 0.108 Uiso 1 1 calc R U . . .
HZ H 1.1684 0.4806 0.2712 0.108 Uiso 1 1 calc R U . . .
C030 C 0.7246(7) 0.8706(5) -0.1065(4) 0.071(3) Uani 1 1 d . . . . .
H03A H 0.6706 0.8475 -0.1066 0.085 Uiso 1 1 calc R U . . .
H03B H 0.7397 0.9209 -0.1412 0.085 Uiso 1 1 calc R U . . .
C031 C 0.0949(5) 0.9963(4) 0.6017(4) 0.0494(16) Uani 1 1 d . . . . .
H03C H 0.1238 1.0475 0.5996 0.059 Uiso 1 1 calc R U . . .
H03D H 0.0870 0.9637 0.6497 0.059 Uiso 1 1 calc R U . . .
C032 C 0.2747(6) 0.9410(6) 0.7212(4) 0.065(2) Uani 1 1 d . . . . .
H03E H 0.2515 0.8918 0.7122 0.078 Uiso 1 1 calc R U . . .
H03F H 0.2530 0.9869 0.6975 0.078 Uiso 1 1 calc R U . . .
C033 C 0.9550(8) 0.7730(6) 0.5766(6) 0.079(3) Uani 1 1 d . . . . .
H03G H 0.9991 0.8161 0.5508 0.118 Uiso 1 1 calc R U . . .
H03H H 0.9851 0.7226 0.5793 0.118 Uiso 1 1 calc R U . . .
H03I H 0.9170 0.7850 0.6280 0.118 Uiso 1 1 calc R U . . .
C034 C 0.2358(7) 0.9454(6) 0.8068(5) 0.075(3) Uani 1 1 d . . . . .
H03J H 0.2573 0.9943 0.8167 0.113 Uiso 1 1 calc R U . . .
H03K H 0.2543 0.8989 0.8315 0.113 Uiso 1 1 calc R U . . .
H03L H 0.1710 0.9458 0.8269 0.113 Uiso 1 1 calc R U . . .
C035 C 0.8003(9) 0.8126(7) -0.1362(6) 0.101(4) Uani 1 1 d . . . . .
H03M H 0.8502 0.8312 -0.1267 0.121 Uiso 1 1 calc R U . . .
H03N H 0.7803 0.7599 -0.1059 0.121 Uiso 1 1 calc R U . . .
C036 C 1.0448(9) 0.9240(9) 0.1096(8) 0.078(3) Uani 0.75 1 d . U P B 1
H03O H 1.0142 0.8836 0.0956 0.093 Uiso 0.75 1 calc R U P B 1
H03P H 1.1061 0.9059 0.0973 0.093 Uiso 0.75 1 calc R U P B 1
C037 C 0.8351(9) 0.8005(10) -0.2188(6) 0.107(4) Uani 1 1 d . . . . .
H03Q H 0.8572 0.8516 -0.2500 0.161 Uiso 1 1 calc R U . . .
H03R H 0.7873 0.7798 -0.2291 0.161 Uiso 1 1 calc R U . . .
H03S H 0.8834 0.7623 -0.2308 0.161 Uiso 1 1 calc R U . . .
C2 C 1.0010(9) 0.9272(8) 0.1890(9) 0.068(3) Uani 0.65 1 d . U P B 1
H2A H 0.9390 0.9429 0.2011 0.082 Uiso 0.65 1 calc R U P B 1
H2B H 1.0296 0.9701 0.2020 0.082 Uiso 0.65 1 calc R U P B 1
C6 C 1.0653(19) 0.8794(17) 0.1591(15) 0.070(6) Uani 0.35 1 d . U P B 2
H6A H 1.0535 0.8512 0.1225 0.084 Uiso 0.35 1 calc R U P B 2
H6B H 1.1263 0.8674 0.1536 0.084 Uiso 0.35 1 calc R U P B 2
C19 C 1.052(2) 0.995(2) 0.140(2) 0.063(8) Uani 0.25 1 d . U P B 2
H19A H 0.9972 1.0136 0.1791 0.076 Uiso 0.25 1 calc R U P B 2
H19B H 1.1034 1.0249 0.1383 0.076 Uiso 0.25 1 calc R U P B 2
C8 C 1.0485(16) 1.0052(14) 0.0603(13) 0.185(9) Uani 1 1 d . U . . .
H8AA H 1.0809 0.9984 0.0066 0.277 Uiso 0.75 1 calc R U P B 1
H8AB H 1.0788 1.0457 0.0736 0.277 Uiso 0.75 1 calc R U P B 1
H8AC H 0.9881 1.0223 0.0699 0.277 Uiso 0.75 1 calc R U P B 1
H8BD H 1.1034 0.9858 0.0226 0.277 Uiso 0.25 1 calc R U P B 2
H8BE H 1.0419 1.0618 0.0456 0.277 Uiso 0.25 1 calc R U P B 2
H8BF H 0.9979 0.9745 0.0631 0.277 Uiso 0.25 1 calc R U P B 2

loop_
_atom_site_aniso_label
_atom_site_aniso_U_11
_atom_site_aniso_U_22
_atom_site_aniso_U_33
_atom_site_aniso_U_23
_atom_site_aniso_U_13
_atom_site_aniso_U_12
Pt00 0.01614(11) 0.02481(12) 0.01821(11) 0.00196(8) -0.00471(8) 0.00016(8)
Te2 0.02463(17) 0.02406(16) 0.02693(16) -0.00375(12) -0.01297(13) 0.00317(12)
Te 0.03050(18) 0.03079(17) 0.02060(16) -0.00674(12) -0.00291(13) 0.00362(13)
Te3 0.0383(2) 0.02715(17) 0.03094(18) 0.00084(13) -0.01858(15) -0.00311(13)
Te1 0.02186(17) 0.03606(19) 0.03293(18) -0.00300(14) -0.00136(14) 0.00203(13)
P006 0.0173(5) 0.0213(5) 0.0172(5) 0.0018(4) -0.0052(4) -0.0022(4)
P007 0.0190(5) 0.0221(5) 0.0202(5) 0.0001(4) -0.0054(4) -0.0001(4)
Cl 0.0241(6) 0.0399(7) 0.0366(6) 0.0024(5) -0.0158(5) -0.0056(5)
Cl1 0.0292(6) 0.0343(6) 0.0406(7) 0.0047(5) -0.0144(5) 0.0078(5)
O00A 0.0217(17) 0.0190(15) 0.0193(15) 0.0010(12) -0.0002(13) -0.0003(12)
O00B 0.0303(19) 0.0327(18) 0.0248(17) -0.0035(14) -0.0140(15) -0.0014(14)
O00C 0.0299(18) 0.0235(16) 0.0158(15) -0.0027(12) -0.0091(13) 0.0029(13)
O00D 0.030(2) 0.048(2) 0.0208(17) -0.0050(15) -0.0072(15) 0.0052(16)
O00E 0.036(2) 0.0235(17) 0.0180(16) -0.0014(12) -0.0071(14) -0.0041(14)
O00F 0.0212(17) 0.0266(17) 0.037(2) 0.0005(14) -0.0094(15) 0.0021(13)
O00G 0.0212(17) 0.0255(17) 0.0304(19) -0.0022(14) 0.0030(14) 0.0076(13)
O00H 0.037(2) 0.0337(19) 0.0217(17) -0.0057(14) -0.0028(15) 0.0032(16)
O00I 0.0224(19) 0.037(2) 0.054(3) -0.0054(18) -0.0123(18) 0.0004(15)
O00J 0.043(2) 0.0290(18) 0.0162(16) -0.0032(13) -0.0096(15) -0.0053(15)
O00K 0.033(2) 0.0274(19) 0.055(2) -0.0056(17) -0.0260(19) 0.0037(15)
O00L 0.0291(19) 0.0346(19) 0.0267(18) -0.0073(15) -0.0074(15) 0.0027(15)
C00M 0.019(2) 0.018(2) 0.016(2) -0.0006(15) -0.0033(17) -0.0011(16)
C00N 0.022(2) 0.019(2) 0.017(2) 0.0011(16) -0.0048(18) -0.0027(17)
C00O 0.022(2) 0.017(2) 0.024(2) -0.0028(16) -0.0071(18) 0.0015(17)
C00P 0.019(2) 0.021(2) 0.019(2) -0.0020(16) -0.0046(18) -0.0038(17)
C00Q 0.020(2) 0.020(2) 0.025(2) -0.0020(17) -0.0119(18) 0.0003(17)
C00R 0.024(3) 0.025(2) 0.036(3) 0.000(2) -0.010(2) -0.0027(19)
C00S 0.023(2) 0.024(2) 0.027(2) 0.0038(18) -0.007(2) -0.0053(18)
C00T 0.024(2) 0.020(2) 0.027(2) 0.0017(18) -0.008(2) -0.0025(18)
C00U 0.020(2) 0.019(2) 0.019(2) -0.0011(16) -0.0068(18) -0.0019(16)
C00V 0.025(2) 0.017(2) 0.017(2) 0.0006(16) -0.0071(18) -0.0014(17)
C00W 0.020(2) 0.019(2) 0.039(3) 0.0034(19) -0.013(2) -0.0044(17)
C00X 0.027(2) 0.026(2) 0.020(2) 0.0020(17) -0.0121(19) -0.0054(19)
C00Y 0.020(2) 0.019(2) 0.026(2) -0.0017(17) -0.0054(19) -0.0008(17)
C00Z 0.027(3) 0.023(2) 0.022(2) -0.0020(17) -0.0076(19) 0.0004(18)
C010 0.026(3) 0.032(3) 0.029(2) 0.003(2) -0.009(2) -0.005(2)
C011 0.020(2) 0.022(2) 0.025(2) -0.0042(17) -0.0058(19) -0.0009(17)
C012 0.024(2) 0.020(2) 0.022(2) 0.0012(17) -0.0084(19) -0.0023(17)
C013 0.022(2) 0.020(2) 0.025(2) -0.0001(17) -0.0066(19) -0.0038(17)
C014 0.022(2) 0.022(2) 0.030(3) -0.0003(18) -0.002(2) -0.0018(18)
C015 0.035(3) 0.023(2) 0.019(2) -0.0025(17) -0.010(2) -0.0061(19)
C016 0.022(2) 0.021(2) 0.024(2) -0.0011(17) -0.0090(19) -0.0004(17)
C017 0.035(3) 0.024(2) 0.018(2) -0.0017(17) -0.005(2) -0.0029(19)
C018 0.026(2) 0.020(2) 0.027(2) 0.0008(17) -0.012(2) -0.0049(17)
C019 0.030(3) 0.025(2) 0.024(2) -0.0040(18) -0.010(2) 0.0023(19)
C01A 0.022(2) 0.017(2) 0.019(2) -0.0010(16) -0.0063(18) 0.0001(16)
C01B 0.021(2) 0.023(2) 0.023(2) -0.0010(17) -0.0050(19) -0.0019(17)
C01C 0.036(3) 0.027(2) 0.031(3) -0.001(2) -0.016(2) -0.005(2)
C01D 0.023(2) 0.023(2) 0.025(2) 0.0000(17) -0.0101(19) -0.0055(18)
C01E 0.025(2) 0.021(2) 0.020(2) -0.0003(17) -0.0054(18) -0.0055(18)
C01F 0.030(3) 0.017(2) 0.019(2) 0.0004(16) -0.0054(19) -0.0041(18)
C01G 0.025(2) 0.020(2) 0.023(2) 0.0019(17) -0.0065(19) -0.0030(18)
C01H 0.022(2) 0.022(2) 0.030(2) -0.0046(18) -0.007(2) 0.0049(18)
C01I 0.025(3) 0.025(2) 0.032(3) -0.001(2) -0.001(2) 0.0058(19)
C01J 0.022(2) 0.023(2) 0.027(2) -0.0033(18) -0.0011(19) 0.0025(18)
C01K 0.032(3) 0.026(3) 0.039(3) 0.001(2) -0.009(2) -0.004(2)
C01L 0.022(3) 0.027(2) 0.039(3) 0.005(2) -0.007(2) -0.0040(19)
C01M 0.025(2) 0.022(2) 0.020(2) 0.0020(17) -0.0021(19) -0.0023(18)
C01N 0.029(3) 0.023(2) 0.018(2) 0.0000(17) -0.0089(19) -0.0054(18)
C01O 0.025(2) 0.024(2) 0.022(2) -0.0044(18) -0.0041(19) 0.0022(18)
C01P 0.028(3) 0.036(3) 0.025(2) -0.006(2) -0.007(2) 0.002(2)
C01Q 0.027(3) 0.035(3) 0.025(2) 0.000(2) -0.002(2) -0.003(2)
C01R 0.026(2) 0.026(2) 0.028(2) 0.0008(19) -0.011(2) -0.0055(19)
C01S 0.043(3) 0.029(3) 0.021(2) 0.0048(19) -0.012(2) -0.008(2)
C01T 0.038(3) 0.037(3) 0.033(3) -0.016(2) -0.005(2) 0.004(2)
C01U 0.030(3) 0.022(2) 0.022(2) -0.0035(18) -0.002(2) -0.0002(19)
C01V 0.026(3) 0.028(3) 0.045(3) 0.002(2) -0.011(2) -0.002(2)
C01W 0.035(3) 0.034(3) 0.033(3) -0.012(2) -0.003(2) 0.004(2)
C01X 0.026(3) 0.042(3) 0.033(3) 0.011(2) -0.009(2) -0.009(2)
C01Y 0.035(3) 0.034(3) 0.024(2) -0.004(2) -0.010(2) 0.002(2)
C01Z 0.030(3) 0.021(2) 0.046(3) 0.002(2) -0.023(2) -0.0015(19)
C020 0.037(3) 0.022(2) 0.019(2) 0.0005(17) -0.012(2) -0.0021(19)
C021 0.031(3) 0.034(3) 0.029(3) -0.002(2) -0.001(2) 0.007(2)
C022 0.025(3) 0.047(4) 0.070(5) 0.001(3) -0.013(3) -0.011(3)
C023 0.034(3) 0.038(3) 0.032(3) -0.004(2) -0.007(2) 0.012(2)
C024 0.030(3) 0.032(3) 0.044(3) 0.002(2) -0.017(2) -0.001(2)
C025 0.042(3) 0.050(3) 0.037(3) -0.011(3) -0.019(3) 0.002(3)
C026 0.056(4) 0.064(4) 0.045(4) -0.006(3) -0.032(3) 0.001(3)
C027 0.045(3) 0.029(3) 0.046(3) 0.006(2) -0.022(3) -0.011(2)
C028 0.046(3) 0.031(3) 0.023(2) -0.002(2) -0.011(2) -0.005(2)
C029 0.040(3) 0.046(3) 0.028(3) -0.009(2) 0.000(2) -0.001(3)
C02A 0.050(4) 0.035(3) 0.028(3) -0.005(2) -0.013(3) 0.014(3)
C02B 0.040(3) 0.037(3) 0.041(3) 0.015(2) -0.021(3) -0.018(2)
C02C 0.032(3) 0.029(3) 0.051(3) -0.004(2) -0.015(3) -0.004(2)
C02D 0.056(4) 0.033(3) 0.036(3) -0.010(2) -0.011(3) -0.009(3)
C02E 0.068(5) 0.040(3) 0.037(3) -0.011(3) -0.023(3) 0.018(3)
C02F 0.040(3) 0.048(3) 0.028(3) -0.002(2) -0.014(2) -0.003(3)
C02G 0.026(3) 0.045(3) 0.047(3) 0.000(3) -0.011(3) -0.002(2)
C02H 0.033(3) 0.040(3) 0.049(3) -0.005(3) -0.017(3) -0.006(2)
C02I 0.080(5) 0.022(3) 0.057(4) -0.005(2) -0.043(4) 0.002(3)
C02J 0.058(4) 0.057(4) 0.028(3) -0.008(3) -0.012(3) -0.005(3)
C02K 0.061(4) 0.042(3) 0.065(4) 0.020(3) -0.045(4) -0.026(3)
C02L 0.068(5) 0.043(3) 0.038(3) -0.008(3) -0.025(3) -0.010(3)
C02M 0.093(6) 0.041(3) 0.036(3) -0.010(3) -0.034(4) 0.006(3)
C02N 0.043(3) 0.037(3) 0.029(3) 0.002(2) 0.001(2) -0.001(2)
C02O 0.108(6) 0.029(3) 0.026(3) 0.002(2) -0.029(3) -0.014(3)
C02P 0.052(4) 0.028(3) 0.054(4) 0.002(3) -0.022(3) -0.005(3)
C02Q 0.044(4) 0.043(3) 0.052(4) -0.010(3) -0.012(3) 0.013(3)
C02R 0.035(3) 0.070(4) 0.040(3) 0.003(3) -0.020(3) -0.016(3)
C02S 0.042(3) 0.029(3) 0.057(4) -0.002(2) -0.027(3) 0.005(2)
C02T 0.074(5) 0.045(4) 0.025(3) 0.004(2) -0.016(3) -0.018(3)
C02U 0.051(4) 0.053(4) 0.044(4) -0.001(3) -0.015(3) -0.001(3)
C02V 0.063(5) 0.081(6) 0.053(4) -0.012(4) -0.036(4) 0.011(4)
C02W 0.061(5) 0.048(4) 0.039(3) -0.013(3) 0.007(3) 0.011(3)
C02X 0.056(4) 0.055(4) 0.036(3) -0.010(3) -0.022(3) 0.006(3)
C02Y 0.045(4) 0.074(5) 0.076(6) -0.030(4) 0.000(4) 0.015(4)
C02Z 0.039(4) 0.081(6) 0.096(7) 0.008(5) -0.034(4) 0.004(4)
C030 0.102(7) 0.054(4) 0.034(4) 0.002(3) -0.007(4) 0.003(4)
C031 0.051(4) 0.043(3) 0.046(4) -0.022(3) -0.007(3) 0.008(3)
C032 0.073(5) 0.081(6) 0.038(4) -0.022(4) -0.015(4) -0.004(4)
C033 0.109(8) 0.083(6) 0.062(5) -0.007(5) -0.053(6) 0.004(6)
C034 0.091(7) 0.090(6) 0.041(4) -0.024(4) -0.021(4) 0.020(5)
C035 0.106(9) 0.088(7) 0.053(5) -0.021(5) 0.025(5) -0.001(6)
C036 0.066(6) 0.086(7) 0.083(7) 0.008(6) -0.036(5) -0.012(5)
C037 0.094(8) 0.162(13) 0.051(6) -0.030(7) -0.013(5) 0.020(8)
C2 0.042(5) 0.058(6) 0.089(7) 0.008(5) -0.016(5) -0.002(5)
C6 0.065(10) 0.077(10) 0.064(10) -0.008(8) -0.021(8) -0.016(8)
C19 0.056(11) 0.062(11) 0.067(11) -0.010(8) -0.019(8) -0.014(8)
C8 0.176(12) 0.187(12) 0.173(12) 0.018(8) -0.066(9) 0.013(9)

loop_
_atom_type_symbol
_atom_type_description
_atom_type_scat_dispersion_real
_atom_type_scat_dispersion_imag
_atom_type_scat_source
C C 0.0181 0.0091 'International Tables Vol C Tables 4.2.6.8 and 6.1.1.4'
H H 0.0000 0.0000 'International Tables Vol C Tables 4.2.6.8 and 6.1.1.4'
Cl Cl 0.3639 0.7018 'International Tables Vol C Tables 4.2.6.8 and 6.1.1.4'
O O 0.0492 0.0322 'International Tables Vol C Tables 4.2.6.8 and 6.1.1.4'
P P 0.2955 0.4335 'International Tables Vol C Tables 4.2.6.8 and 6.1.1.4'
Pt Pt -4.5932 6.9264 'International Tables Vol C Tables 4.2.6.8 and 6.1.1.4'
Te Te -0.1759 6.3531 'International Tables Vol C Tables 4.2.6.8 and 6.1.1.4'

loop_
_geom_angle_atom_site_label_1
_geom_angle_atom_site_label_2
_geom_angle_atom_site_label_3
_geom_angle
_geom_angle_site_symmetry_1
_geom_angle_site_symmetry_3
_geom_angle_publ_flag
P006 Pt00 Cl 88.35(4) . . ?
P006 Pt00 Cl1 174.04(5) . . ?
P007 Pt00 P006 93.01(4) . . ?
P007 Pt00 Cl 173.17(4) . . ?
P007 Pt00 Cl1 91.34(5) . . ?
Cl1 Pt00 Cl 86.86(5) . . ?
C00Y Te2 C00Q 83.94(19) . . ?
C017 Te C01O 83.2(2) . . ?
C01R Te3 C018 83.8(2) . . ?
C01L Te1 C014 83.0(2) . . ?
C00U P006 Pt00 125.42(15) . . ?
C00X P006 Pt00 116.23(17) . . ?
C00X P006 C00U 98.3(2) . . ?
C00X P006 C01E 109.8(2) . . ?
C01E P006 Pt00 112.00(15) . . ?
C01E P006 C00U 92.0(2) . . ?
C012 P007 Pt00 120.12(15) . . ?
C012 P007 C01B 93.7(2) . . ?
C019 P007 Pt00 119.29(18) . . ?
C019 P007 C012 100.2(2) . . ?
C019 P007 C01B 104.7(2) . . ?
C01B P007 Pt00 114.74(16) . . ?
C00M O00A C01M 114.8(3) . . ?
C01N O00B C02K 113.6(4) . . ?
C00V O00C C020 118.6(4) . . ?
C00Z O00D C01P 120.4(4) . . ?
C01F O00E C02D 114.4(4) . . ?
C01H O00F C02C 113.2(4) . . ?
C01J O00G C01I 115.5(4) . . ?
C01U O00H C02N 114.6(4) . . ?
C01V O00I C022 115.8(5) . . ?
C015 O00J C02O 113.9(4) . . ?
C01Z O00K C02S 115.5(4) . . ?
C01G O00L C01T 122.6(4) . . ?
O00A C00M C00U 119.9(4) . . ?
O00A C00M C00V 120.3(4) . . ?
C00U C00M C00V 119.8(4) . . ?
C00O C00N C00P 119.7(4) . . ?
C01E C00N C00O 124.0(4) . . ?
C01E C00N C00P 116.3(4) . . ?
C00N C00O C011 120.4(4) . . ?
C00N C00O C017 119.7(5) . . ?
C017 C00O C011 119.9(5) . . ?
C00U C00P C00N 116.2(4) . . ?
C00U C00P C01A 123.6(4) . . ?
C01A C00P C00N 120.1(4) . . ?
C00V C00Q Te2 135.0(3) . . ?
C00V C00Q C01A 118.0(4) . . ?
C01A C00Q Te2 107.0(3) . . ?
C00W C00R C00S 120.6(5) . . ?
C00W C00R C01L 120.7(5) . . ?
C01L C00R C00S 118.6(5) . . ?
C013 C00S C00R 119.7(5) . . ?
C013 C00S C014 119.7(5) . . ?
C014 C00S C00R 120.5(5) . . ?
C018 C00T C00W 121.1(5) . . ?
C01D C00T C00W 119.3(5) . . ?
C01D C00T C018 119.6(5) . . ?
C00M C00U P006 133.9(4) . . ?
C00M C00U C00P 117.8(4) . . ?
C00P C00U P006 107.5(3) . . ?
O00C C00V C00M 113.1(4) . . ?
O00C C00V C00Q 125.6(4) . . ?
C00Q C00V C00M 121.2(4) . . ?
C00R C00W C00T 119.7(5) . . ?
C00R C00W C01R 121.0(5) . . ?
C01R C00W C00T 119.3(5) . . ?
C010 C00X P006 120.4(4) . . ?
C01C C00X P006 119.3(4) . . ?
C01C C00X C010 119.7(5) . . ?
C016 C00Y Te2 108.6(3) . . ?
C016 C00Y C01H 119.3(5) . . ?
C01H C00Y Te2 132.0(4) . . ?
O00D C00Z C01B 128.6(5) . . ?
O00D C00Z C01U 110.8(4) . . ?
C01B C00Z C01U 120.6(5) . . ?
C00X C010 H010 120.0 . . ?
C01X C010 C00X 119.9(5) . . ?
C01X C010 H010 120.0 . . ?
C016 C011 C00O 120.1(4) . . ?
C016 C011 C01O 120.9(5) . . ?
C01O C011 C00O 118.9(4) . . ?
C01D C012 P007 107.0(3) . . ?
C01D C012 C01G 119.5(4) . . ?
C01G C012 P007 133.5(4) . . ?
C00S C013 C01B 123.3(5) . . ?
C00S C013 C01D 119.8(5) . . ?
C01B C013 C01D 116.8(4) . . ?
C00S C014 Te1 108.5(4) . . ?
C01U C014 Te1 132.3(4) . . ?
C01U C014 C00S 119.1(5) . . ?
O00J C015 C017 117.8(5) . . ?
O00J C015 C01N 120.4(5) . . ?
C017 C015 C01N 121.8(4) . . ?
C00Y C016 C011 120.4(5) . . ?
C00Y C016 C01A 120.0(4) . . ?
C011 C016 C01A 119.5(4) . . ?
C00O C017 Te 108.8(4) . . ?
C015 C017 Te 133.3(4) . . ?
C015 C017 C00O 117.8(5) . . ?
C00T C018 Te3 107.2(4) . . ?
C01F C018 Te3 132.9(4) . . ?
C01F C018 C00T 119.9(4) . . ?
C01K C019 P007 121.9(4) . . ?
C01K C019 C02A 119.4(5) . . ?
C02A C019 P007 118.5(4) . . ?
C00P C01A C00Q 119.5(4) . . ?
C00P C01A C016 120.1(4) . . ?
C00Q C01A C016 120.5(4) . . ?
C00Z C01B P007 138.6(4) . . ?
C00Z C01B C013 116.0(4) . . ?
C013 C01B P007 105.4(3) . . ?
C00X C01C H01C 120.2 . . ?
C027 C01C C00X 119.6(6) . . ?
C027 C01C H01C 120.2 . . ?
C00T C01D C012 122.1(5) . . ?
C00T C01D C013 120.8(5) . . ?
C012 C01D C013 117.0(4) . . ?
C00N C01E P006 107.8(3) . . ?
C00N C01E C01N 117.0(5) . . ?
C01N C01E P006 135.1(4) . . ?
O00E C01F C018 121.1(4) . . ?
O00E C01F C01G 118.7(4) . . ?
C018 C01F C01G 120.1(4) . . ?
O00L C01G C012 114.6(4) . . ?
O00L C01G C01F 126.6(4) . . ?
C012 C01G C01F 118.7(4) . . ?
O00F C01H C00Y 119.4(5) . . ?
O00F C01H C01J 120.8(4) . . ?
C00Y C01H C01J 119.8(5) . . ?
O00G C01I H01A 110.4 . . ?
O00G C01I H01B 110.4 . . ?
O00G C01I C021 106.8(4) . . ?
H01A C01I H01B 108.6 . . ?
C021 C01I H01A 110.4 . . ?
C021 C01I H01B 110.4 . . ?
O00G C01J C01H 120.3(5) . . ?
C01O C01J O00G 118.8(5) . . ?
C01O C01J C01H 120.9(5) . . ?
C019 C01K H01K 120.1 . . ?
C019 C01K C02P 119.8(6) . . ?
C02P C01K H01K 120.1 . . ?
C00R C01L Te1 109.4(4) . . ?
C01V C01L Te1 131.8(4) . . ?
C01V C01L C00R 118.8(5) . . ?
O00A C01M H01D 110.3 . . ?
O00A C01M H01E 110.3 . . ?
O00A C01M C01Q 106.9(4) . . ?
H01D C01M H01E 108.6 . . ?
C01Q C01M H01D 110.3 . . ?
C01Q C01M H01E 110.3 . . ?
O00B C01N C015 119.1(4) . . ?
O00B C01N C01E 121.1(5) . . ?
C015 C01N C01E 119.8(5) . . ?
C011 C01O Te 109.1(4) . . ?
C01J C01O Te 132.2(4) . . ?
C01J C01O C011 118.6(5) . . ?
O00D C01P H01F 110.5 . . ?
O00D C01P H01G 110.5 . . ?
O00D C01P C01Y 106.0(4) . . ?
H01F C01P H01G 108.7 . . ?
C01Y C01P H01F 110.5 . . ?
C01Y C01P H01G 110.5 . . ?
C01M C01Q H01H 108.8 . . ?
C01M C01Q H01I 108.8 . . ?
C01M C01Q C029 113.6(5) . . ?
H01H C01Q H01I 107.7 . . ?
C029 C01Q H01H 108.8 . . ?
C029 C01Q H01I 108.8 . . ?
C00W C01R Te3 108.5(4) . . ?
C01Z C01R Te3 132.8(4) . . ?
C01Z C01R C00W 118.7(5) . . ?
H01J C01S H01L 107.7 . . ?
C020 C01S H01J 108.9 . . ?
C020 C01S H01L 108.9 . . ?
C020 C01S C028 113.4(4) . . ?
C028 C01S H01J 108.9 . . ?
C028 C01S H01L 108.9 . . ?
O00L C01T H01M 110.2 . . ?
O00L C01T H01N 110.2 . . ?
O00L C01T C01W 107.7(5) . . ?
H01M C01T H01N 108.5 . . ?
C01W C01T H01M 110.2 . . ?
C01W C01T H01N 110.2 . . ?
O00H C01U C00Z 118.6(5) . . ?
C014 C01U O00H 120.1(5) . . ?
C014 C01U C00Z 121.3(5) . . ?
O00I C01V C01L 118.0(5) . . ?
O00I C01V C01Z 121.4(5) . . ?
C01L C01V C01Z 120.5(5) . . ?
C01T C01W H01O 109.1 . . ?
C01T C01W H01P 109.1 . . ?
C01T C01W C031 112.5(5) . . ?
H01O C01W H01P 107.8 . . ?
C031 C01W H01O 109.1 . . ?
C031 C01W H01P 109.1 . . ?
C010 C01X H01X 119.9 . . ?
C02B C01X C010 120.1(6) . . ?
C02B C01X H01X 119.9 . . ?
C01P C01Y H01Q 109.0 . . ?
C01P C01Y H01R 109.0 . . ?
H01Q C01Y H01R 107.8 . . ?
C02F C01Y C01P 113.1(5) . . ?
C02F C01Y H01Q 109.0 . . ?
C02F C01Y H01R 109.0 . . ?
O00K C01Z C01R 117.3(5) . . ?
O00K C01Z C01V 122.5(5) . . ?
C01R C01Z C01V 120.1(5) . . ?
O00C C020 C01S 107.1(4) . . ?
O00C C020 H02A 110.3 . . ?
O00C C020 H02B 110.3 . . ?
C01S C020 H02A 110.3 . . ?
C01S C020 H02B 110.3 . . ?
H02A C020 H02B 108.5 . . ?
C01I C021 H02C 109.0 . . ?
C01I C021 H02D 109.0 . . ?
C01I C021 C023 112.7(5) . . ?
H02C C021 H02D 107.8 . . ?
C023 C021 H02C 109.0 . . ?
C023 C021 H02D 109.0 . . ?
O00I C022 H02E 108.8 . . ?
O00I C022 H02F 108.8 . . ?
O00I C022 H02G 109.9 . . ?
O00I C022 H02H 109.9 . . ?
O00I C022 C6 109.1(12) . . ?
H02E C022 H02F 107.7 . . ?
H02G C022 H02H 108.3 . . ?
C2 C022 O00I 113.9(8) . . ?
C2 C022 H02E 108.8 . . ?
C2 C022 H02F 108.8 . . ?
C6 C022 H02G 109.9 . . ?
C6 C022 H02H 109.9 . . ?
C021 C023 H02I 108.7 . . ?
C021 C023 H02J 108.7 . . ?
H02I C023 H02J 107.6 . . ?
C02Q C023 C021 114.1(5) . . ?
C02Q C023 H02I 108.7 . . ?
C02Q C023 H02J 108.7 . . ?
H02K C024 H02L 107.6 . . ?
C02S C024 H02K 108.6 . . ?
C02S C024 H02L 108.6 . . ?
C02S C024 C02U 114.6(5) . . ?
C02U C024 H02K 108.6 . . ?
C02U C024 H02L 108.6 . . ?
H02M C025 H02N 107.9 . . ?
C02R C025 H02M 109.3 . . ?
C02R C025 H02N 109.3 . . ?
C02R C025 C02V 111.7(6) . . ?
C02V C025 H02M 109.3 . . ?
C02V C025 H02N 109.3 . . ?
H02O C026 H02P 109.5 . . ?
H02O C026 H02Q 109.5 . . ?
H02P C026 H02Q 109.5 . . ?
C02F C026 H02O 109.5 . . ?
C02F C026 H02P 109.5 . . ?
C02F C026 H02Q 109.5 . . ?
C01C C027 H027 120.0 . . ?
C02B C027 C01C 120.1(6) . . ?
C02B C027 H027 120.0 . . ?
C01S C028 H02R 109.1 . . ?
C01S C028 H02S 109.1 . . ?
C01S C028 C02J 112.7(5) . . ?
H02R C028 H02S 107.8 . . ?
C02J C028 H02R 109.1 . . ?
C02J C028 H02S 109.1 . . ?
C01Q C029 H02T 109.2 . . ?
C01Q C029 H02U 109.2 . . ?
C01Q C029 C02W 112.1(6) . . ?
H02T C029 H02U 107.9 . . ?
C02W C029 H02T 109.2 . . ?
C02W C029 H02U 109.2 . . ?
C019 C02A H02V 120.1 . . ?
C02E C02A C019 119.8(6) . . ?
C02E C02A H02V 120.1 . . ?
C01X C02B C027 120.5(5) . . ?
C01X C02B H02W 119.8 . . ?
C027 C02B H02W 119.8 . . ?
O00F C02C H02X 110.2 . . ?
O00F C02C H02Y 110.2 . . ?
O00F C02C C02H 107.6(5) . . ?
H02X C02C H02Y 108.5 . . ?
C02H C02C H02X 110.2 . . ?
C02H C02C H02Y 110.2 . . ?
O00E C02D H02Z 109.3 . . ?
O00E C02D H 109.3 . . ?
O00E C02D C02L 111.5(5) . . ?
H02Z C02D H 108.0 . . ?
C02L C02D H02Z 109.3 . . ?
C02L C02D H 109.3 . . ?
C02A C02E H02 119.6 . . ?
C02A C02E C02I 120.7(6) . . ?
C02I C02E H02 119.6 . . ?
C01Y C02F C026 112.1(5) . . ?
C01Y C02F H1 109.2 . . ?
C01Y C02F HA 109.2 . . ?
C026 C02F H1 109.2 . . ?
C026 C02F HA 109.2 . . ?
H1 C02F HA 107.9 . . ?
H2 C02G HB 108.1 . . ?
C02H C02G H2 109.5 . . ?
C02H C02G HB 109.5 . . ?
C02H C02G C02Z 110.9(6) . . ?
C02Z C02G H2 109.5 . . ?
C02Z C02G HB 109.5 . . ?
C02C C02H C02G 112.6(5) . . ?
C02C C02H H3 109.1 . . ?
C02C C02H HC 109.1 . . ?
C02G C02H H3 109.1 . . ?
C02G C02H HC 109.1 . . ?
H3 C02H HC 107.8 . . ?
C02E C02I H4 120.4 . . ?
C02P C02I C02E 119.2(6) . . ?
C02P C02I H4 120.4 . . ?
C028 C02J H5 109.5 . . ?
C028 C02J HD 109.5 . . ?
C028 C02J HE 109.5 . . ?
H5 C02J HD 109.5 . . ?
H5 C02J HE 109.5 . . ?
HD C02J HE 109.5 . . ?
O00B C02K H6 109.7 . . ?
O00B C02K HF 109.7 . . ?
O00B C02K C02R 109.7(5) . . ?
H6 C02K HF 108.2 . . ?
C02R C02K H6 109.7 . . ?
C02R C02K HF 109.7 . . ?
C02D C02L H7 108.0 . . ?
C02D C02L HG 108.0 . . ?
C02D C02L C032 117.0(6) . . ?
H7 C02L HG 107.3 . . ?
C032 C02L H7 108.0 . . ?
C032 C02L HG 108.0 . . ?
H8 C02M HH 109.5 . . ?
H8 C02M HI 109.5 . . ?
HH C02M HI 109.5 . . ?
C02X C02M H8 109.5 . . ?
C02X C02M HH 109.5 . . ?
C02X C02M HI 109.5 . . ?
O00H C02N H9 109.9 . . ?
O00H C02N HJ 109.9 . . ?
O00H C02N C030 108.8(5) . . ?
H9 C02N HJ 108.3 . . ?
C030 C02N H9 109.9 . . ?
C030 C02N HJ 109.9 . . ?
O00J C02O H10 110.2 . . ?
O00J C02O HK 110.2 . . ?
O00J C02O C02T 107.7(5) . . ?
H10 C02O HK 108.5 . . ?
C02T C02O H10 110.2 . . ?
C02T C02O HK 110.2 . . ?
C01K C02P H11 119.5 . . ?
C02I C02P C01K 121.0(6) . . ?
C02I C02P H11 119.5 . . ?
C023 C02Q H12 109.5 . . ?
C023 C02Q HL 109.5 . . ?
C023 C02Q HM 109.5 . . ?
H12 C02Q HL 109.5 . . ?
H12 C02Q HM 109.5 . . ?
HL C02Q HM 109.5 . . ?
C025 C02R H13 108.7 . . ?
C025 C02R HN 108.7 . . ?
C02K C02R C025 114.3(6) . . ?
C02K C02R H13 108.7 . . ?
C02K C02R HN 108.7 . . ?
H13 C02R HN 107.6 . . ?
O00K C02S C024 107.3(5) . . ?
O00K C02S H14 110.3 . . ?
O00K C02S HO 110.3 . . ?
C024 C02S H14 110.3 . . ?
C024 C02S HO 110.3 . . ?
H14 C02S HO 108.5 . . ?
C02O C02T H15 109.1 . . ?
C02O C02T HP 109.1 . . ?
H15 C02T HP 107.8 . . ?
C02X C02T C02O 112.5(6) . . ?
C02X C02T H15 109.1 . . ?
C02X C02T HP 109.1 . . ?
C024 C02U H16 109.5 . . ?
C024 C02U HQ 109.5 . . ?
H16 C02U HQ 108.0 . . ?
C033 C02U C024 110.9(7) . . ?
C033 C02U H16 109.5 . . ?
C033 C02U HQ 109.5 . . ?
C025 C02V H17 109.5 . . ?
C025 C02V HR 109.5 . . ?
C025 C02V HS 109.5 . . ?
H17 C02V HR 109.5 . . ?
H17 C02V HS 109.5 . . ?
HR C02V HS 109.5 . . ?
C029 C02W H18 109.5 . . ?
C029 C02W HT 109.5 . . ?
C029 C02W HU 109.5 . . ?
H18 C02W HT 109.5 . . ?
H18 C02W HU 109.5 . . ?
HT C02W HU 109.5 . . ?
C02M C02X H19 109.1 . . ?
C02M C02X HV 109.1 . . ?
C02T C02X C02M 112.4(6) . . ?
C02T C02X H19 109.1 . . ?
C02T C02X HV 109.1 . . ?
H19 C02X HV 107.9 . . ?
H20 C02Y HW 109.5 . . ?
H20 C02Y HX 109.5 . . ?
HW C02Y HX 109.5 . . ?
C031 C02Y H20 109.5 . . ?
C031 C02Y HW 109.5 . . ?
C031 C02Y HX 109.5 . . ?
C02G C02Z H21 109.5 . . ?
C02G C02Z HY 109.5 . . ?
C02G C02Z HZ 109.5 . . ?
H21 C02Z HY 109.5 . . ?
H21 C02Z HZ 109.5 . . ?
HY C02Z HZ 109.5 . . ?
C02N C030 H03A 109.0 . . ?
C02N C030 H03B 109.0 . . ?
H03A C030 H03B 107.8 . . ?
C035 C030 C02N 113.1(9) . . ?
C035 C030 H03A 109.0 . . ?
C035 C030 H03B 109.0 . . ?
C01W C031 C02Y 111.8(6) . . ?
C01W C031 H03C 109.2 . . ?
C01W C031 H03D 109.2 . . ?
C02Y C031 H03C 109.2 . . ?
C02Y C031 H03D 109.2 . . ?
H03C C031 H03D 107.9 . . ?
C02L C032 H03E 108.4 . . ?
C02L C032 H03F 108.4 . . ?
C02L C032 C034 115.5(8) . . ?
H03E C032 H03F 107.5 . . ?
C034 C032 H03E 108.4 . . ?
C034 C032 H03F 108.4 . . ?
C02U C033 H03G 109.5 . . ?
C02U C033 H03H 109.5 . . ?
C02U C033 H03I 109.5 . . ?
H03G C033 H03H 109.5 . . ?
H03G C033 H03I 109.5 . . ?
H03H C033 H03I 109.5 . . ?
C032 C034 H03J 109.5 . . ?
C032 C034 H03K 109.5 . . ?
C032 C034 H03L 109.5 . . ?
H03J C034 H03K 109.5 . . ?
H03J C034 H03L 109.5 . . ?
H03K C034 H03L 109.5 . . ?
C030 C035 H03M 108.0 . . ?
C030 C035 H03N 108.0 . . ?
H03M C035 H03N 107.2 . . ?
C037 C035 C030 117.3(12) . . ?
C037 C035 H03M 108.0 . . ?
C037 C035 H03N 108.0 . . ?
H03O C036 H03P 107.6 . . ?
C2 C036 H03O 108.7 . . ?
C2 C036 H03P 108.7 . . ?
C2 C036 C8 114.4(15) . . ?
C8 C036 H03O 108.7 . . ?
C8 C036 H03P 108.7 . . ?
C035 C037 H03Q 109.5 . . ?
C035 C037 H03R 109.5 . . ?
C035 C037 H03S 109.5 . . ?
H03Q C037 H03R 109.5 . . ?
H03Q C037 H03S 109.5 . . ?
H03R C037 H03S 109.5 . . ?
C022 C2 H2A 108.1 . . ?
C022 C2 H2B 108.1 . . ?
C036 C2 C022 116.6(12) . . ?
C036 C2 H2A 108.1 . . ?
C036 C2 H2B 108.1 . . ?
H2A C2 H2B 107.3 . . ?
C022 C6 H6A 110.2 . . ?
C022 C6 H6B 110.2 . . ?
C022 C6 C19 107(2) . . ?
H6A C6 H6B 108.5 . . ?
C19 C6 H6A 110.2 . . ?
C19 C6 H6B 110.2 . . ?
C6 C19 H19A 111.1 . . ?
C6 C19 H19B 111.1 . . ?
H19A C19 H19B 109.1 . . ?
C8 C19 C6 103(2) . . ?
C8 C19 H19A 111.1 . . ?
C8 C19 H19B 111.1 . . ?
C036 C8 H8AA 109.5 . . ?
C036 C8 H8AB 109.5 . . ?
C036 C8 H8AC 109.5 . . ?
C19 C8 H8BD 109.5 . . ?
C19 C8 H8BE 109.5 . . ?
C19 C8 H8BF 109.5 . . ?
H8AA C8 H8AB 109.5 . . ?
H8AA C8 H8AC 109.5 . . ?
H8AB C8 H8AC 109.5 . . ?
H8BD C8 H8BE 109.5 . . ?
H8BD C8 H8BF 109.5 . . ?
H8BE C8 H8BF 109.5 . . ?

loop_
_geom_bond_atom_site_label_1
_geom_bond_atom_site_label_2
_geom_bond_distance
_geom_bond_site_symmetry_2
_geom_bond_publ_flag
Pt00 P006 2.2372(11) . ?
Pt00 P007 2.2356(12) . ?
Pt00 Cl 2.3467(12) . ?
Pt00 Cl1 2.3337(12) . ?
Te2 C00Q 2.132(5) . ?
Te2 C00Y 2.114(5) . ?
Te C017 2.104(5) . ?
Te C01O 2.113(5) . ?
Te3 C018 2.133(5) . ?
Te3 C01R 2.112(5) . ?
Te1 C014 2.115(5) . ?
Te1 C01L 2.112(6) . ?
P006 C00U 1.849(5) . ?
P006 C00X 1.814(5) . ?
P006 C01E 1.845(5) . ?
P007 C012 1.838(5) . ?
P007 C019 1.822(5) . ?
P007 C01B 1.854(5) . ?
O00A C00M 1.362(6) . ?
O00A C01M 1.454(5) . ?
O00B C01N 1.372(6) . ?
O00B C02K 1.441(7) . ?
O00C C00V 1.370(5) . ?
O00C C020 1.433(6) . ?
O00D C00Z 1.359(6) . ?
O00D C01P 1.435(7) . ?
O00E C01F 1.379(6) . ?
O00E C02D 1.447(7) . ?
O00F C01H 1.377(6) . ?
O00F C02C 1.461(6) . ?
O00G C01I 1.438(6) . ?
O00G C01J 1.395(6) . ?
O00H C01U 1.381(6) . ?
O00H C02N 1.442(7) . ?
O00I C01V 1.378(7) . ?
O00I C022 1.466(8) . ?
O00J C015 1.384(6) . ?
O00J C02O 1.432(7) . ?
O00K C01Z 1.371(7) . ?
O00K C02S 1.450(7) . ?
O00L C01G 1.360(6) . ?
O00L C01T 1.425(6) . ?
C00M C00U 1.383(6) . ?
C00M C00V 1.445(7) . ?
C00N C00O 1.383(7) . ?
C00N C00P 1.431(6) . ?
C00N C01E 1.381(7) . ?
C00O C011 1.423(7) . ?
C00O C017 1.406(7) . ?
C00P C00U 1.387(7) . ?
C00P C01A 1.389(7) . ?
C00Q C00V 1.391(7) . ?
C00Q C01A 1.413(6) . ?
C00R C00S 1.423(7) . ?
C00R C00W 1.389(8) . ?
C00R C01L 1.400(8) . ?
C00S C013 1.386(7) . ?
C00S C014 1.397(7) . ?
C00T C00W 1.432(7) . ?
C00T C018 1.393(7) . ?
C00T C01D 1.386(7) . ?
C00W C01R 1.399(7) . ?
C00X C010 1.399(8) . ?
C00X C01C 1.397(7) . ?
C00Y C016 1.387(7) . ?
C00Y C01H 1.395(7) . ?
C00Z C01B 1.397(7) . ?
C00Z C01U 1.437(7) . ?
C010 H010 0.9300 . ?
C010 C01X 1.391(7) . ?
C011 C016 1.395(7) . ?
C011 C01O 1.404(7) . ?
C012 C01D 1.387(7) . ?
C012 C01G 1.394(7) . ?
C013 C01B 1.419(7) . ?
C013 C01D 1.424(7) . ?
C014 C01U 1.369(8) . ?
C015 C017 1.397(8) . ?
C015 C01N 1.414(7) . ?
C016 C01A 1.429(7) . ?
C018 C01F 1.392(7) . ?
C019 C01K 1.388(7) . ?
C019 C02A 1.402(8) . ?
C01C H01C 0.9300 . ?
C01C C027 1.391(8) . ?
C01E C01N 1.414(6) . ?
C01F C01G 1.445(7) . ?
C01H C01J 1.420(7) . ?
C01I H01A 0.9700 . ?
C01I H01B 0.9700 . ?
C01I C021 1.511(7) . ?
C01J C01O 1.376(8) . ?
C01K H01K 0.9300 . ?
C01K C02P 1.398(8) . ?
C01L C01V 1.391(8) . ?
C01M H01D 0.9700 . ?
C01M H01E 0.9700 . ?
C01M C01Q 1.511(7) . ?
C01P H01F 0.9700 . ?
C01P H01G 0.9700 . ?
C01P C01Y 1.520(7) . ?
C01Q H01H 0.9700 . ?
C01Q H01I 0.9700 . ?
C01Q C029 1.512(8) . ?
C01R C01Z 1.397(8) . ?
C01S H01J 0.9700 . ?
C01S H01L 0.9700 . ?
C01S C020 1.513(7) . ?
C01S C028 1.513(7) . ?
C01T H01M 0.9700 . ?
C01T H01N 0.9700 . ?
C01T C01W 1.499(9) . ?
C01V C01Z 1.418(9) . ?
C01W H01O 0.9700 . ?
C01W H01P 0.9700 . ?
C01W C031 1.511(8) . ?
C01X H01X 0.9300 . ?
C01X C02B 1.375(9) . ?
C01Y H01Q 0.9700 . ?
C01Y H01R 0.9700 . ?
C01Y C02F 1.515(8) . ?
C020 H02A 0.9700 . ?
C020 H02B 0.9700 . ?
C021 H02C 0.9700 . ?
C021 H02D 0.9700 . ?
C021 C023 1.537(8) . ?
C022 H02E 0.9700 . ?
C022 H02F 0.9700 . ?
C022 H02G 0.9700 . ?
C022 H02H 0.9700 . ?
C022 C2 1.460(15) . ?
C022 C6 1.47(3) . ?
C023 H02I 0.9700 . ?
C023 H02J 0.9700 . ?
C023 C02Q 1.517(10) . ?
C024 H02K 0.9700 . ?
C024 H02L 0.9700 . ?
C024 C02S 1.498(8) . ?
C024 C02U 1.514(9) . ?
C025 H02M 0.9700 . ?
C025 H02N 0.9700 . ?
C025 C02R 1.503(9) . ?
C025 C02V 1.525(10) . ?
C026 H02O 0.9600 . ?
C026 H02P 0.9600 . ?
C026 H02Q 0.9600 . ?
C026 C02F 1.519(8) . ?
C027 H027 0.9300 . ?
C027 C02B 1.390(10) . ?
C028 H02R 0.9700 . ?
C028 H02S 0.9700 . ?
C028 C02J 1.531(8) . ?
C029 H02T 0.9700 . ?
C029 H02U 0.9700 . ?
C029 C02W 1.535(9) . ?
C02A H02V 0.9300 . ?
C02A C02E 1.374(9) . ?
C02B H02W 0.9300 . ?
C02C H02X 0.9700 . ?
C02C H02Y 0.9700 . ?
C02C C02H 1.505(9) . ?
C02D H02Z 0.9700 . ?
C02D H 0.9700 . ?
C02D C02L 1.473(9) . ?
C02E H02 0.9300 . ?
C02E C02I 1.404(11) . ?
C02F H1 0.9700 . ?
C02F HA 0.9700 . ?
C02G H2 0.9700 . ?
C02G HB 0.9700 . ?
C02G C02H 1.525(9) . ?
C02G C02Z 1.532(10) . ?
C02H H3 0.9700 . ?
C02H HC 0.9700 . ?
C02I H4 0.9300 . ?
C02I C02P 1.364(10) . ?
C02J H5 0.9600 . ?
C02J HD 0.9600 . ?
C02J HE 0.9600 . ?
C02K H6 0.9700 . ?
C02K HF 0.9700 . ?
C02K C02R 1.502(9) . ?
C02L H7 0.9700 . ?
C02L HG 0.9700 . ?
C02L C032 1.492(12) . ?
C02M H8 0.9600 . ?
C02M HH 0.9600 . ?
C02M HI 0.9600 . ?
C02M C02X 1.526(9) . ?
C02N H9 0.9700 . ?
C02N HJ 0.9700 . ?
C02N C030 1.499(10) . ?
C02O H10 0.9700 . ?
C02O HK 0.9700 . ?
C02O C02T 1.512(9) . ?
C02P H11 0.9300 . ?
C02Q H12 0.9600 . ?
C02Q HL 0.9600 . ?
C02Q HM 0.9600 . ?
C02R H13 0.9700 . ?
C02R HN 0.9700 . ?
C02S H14 0.9700 . ?
C02S HO 0.9700 . ?
C02T H15 0.9700 . ?
C02T HP 0.9700 . ?
C02T C02X 1.480(10) . ?
C02U H16 0.9700 . ?
C02U HQ 0.9700 . ?
C02U C033 1.512(12) . ?
C02V H17 0.9600 . ?
C02V HR 0.9600 . ?
C02V HS 0.9600 . ?
C02W H18 0.9600 . ?
C02W HT 0.9600 . ?
C02W HU 0.9600 . ?
C02X H19 0.9700 . ?
C02X HV 0.9700 . ?
C02Y H20 0.9600 . ?
C02Y HW 0.9600 . ?
C02Y HX 0.9600 . ?
C02Y C031 1.544(12) . ?
C02Z H21 0.9600 . ?
C02Z HY 0.9600 . ?
C02Z HZ 0.9600 . ?
C030 H03A 0.9700 . ?
C030 H03B 0.9700 . ?
C030 C035 1.493(14) . ?
C031 H03C 0.9700 . ?
C031 H03D 0.9700 . ?
C032 H03E 0.9700 . ?
C032 H03F 0.9700 . ?
C032 C034 1.501(10) . ?
C033 H03G 0.9600 . ?
C033 H03H 0.9600 . ?
C033 H03I 0.9600 . ?
C034 H03J 0.9600 . ?
C034 H03K 0.9600 . ?
C034 H03L 0.9600 . ?
C035 H03M 0.9700 . ?
C035 H03N 0.9700 . ?
C035 C037 1.478(14) . ?
C036 H03O 0.9700 . ?
C036 H03P 0.9700 . ?
C036 C2 1.39(2) . ?
C036 C8 1.54(2) . ?
C037 H03Q 0.9600 . ?
C037 H03R 0.9600 . ?
C037 H03S 0.9600 . ?
C2 H2A 0.9700 . ?
C2 H2B 0.9700 . ?
C6 H6A 0.9700 . ?
C6 H6B 0.9700 . ?
C6 C19 1.93(4) . ?
C19 H19A 0.9700 . ?
C19 H19B 0.9700 . ?
C19 C8 1.54(4) . ?
C8 H8AA 0.9600 . ?
C8 H8AB 0.9600 . ?
C8 H8AC 0.9600 . ?
C8 H8BD 0.9600 . ?
C8 H8BE 0.9600 . ?
C8 H8BF 0.9600 . ?

loop_
_geom_torsion_atom_site_label_1
_geom_torsion_atom_site_label_2
_geom_torsion_atom_site_label_3
_geom_torsion_atom_site_label_4
_geom_torsion
_geom_torsion_site_symmetry_1
_geom_torsion_site_symmetry_2
_geom_torsion_site_symmetry_3
_geom_torsion_site_symmetry_4
_geom_torsion_publ_flag
Pt00 P006 C00U C00M 71.3(5) . . . . ?
Pt00 P006 C00U C00P -119.1(3) . . . . ?
Pt00 P006 C00X C010 -33.1(5) . . . . ?
Pt00 P006 C00X C01C 156.2(3) . . . . ?
Pt00 P006 C01E C00N 128.7(3) . . . . ?
Pt00 P006 C01E C01N -46.7(5) . . . . ?
Pt00 P007 C012 C01D 123.8(3) . . . . ?
Pt00 P007 C012 C01G -59.8(5) . . . . ?
Pt00 P007 C019 C01K -127.7(4) . . . . ?
Pt00 P007 C019 C02A 57.3(5) . . . . ?
Pt00 P007 C01B C00Z 54.7(6) . . . . ?
Pt00 P007 C01B C013 -127.3(3) . . . . ?
Te2 C00Q C00V O00C 3.3(7) . . . . ?
Te2 C00Q C00V C00M -179.2(3) . . . . ?
Te2 C00Q C01A C00P 179.7(3) . . . . ?
Te2 C00Q C01A C016 1.5(5) . . . . ?
Te2 C00Y C016 C011 -178.3(4) . . . . ?
Te2 C00Y C016 C01A 0.7(5) . . . . ?
Te2 C00Y C01H O00F -0.6(7) . . . . ?
Te2 C00Y C01H C01J 177.9(4) . . . . ?
Te3 C018 C01F O00E -3.2(7) . . . . ?
Te3 C018 C01F C01G 179.9(3) . . . . ?
Te3 C01R C01Z O00K -3.0(7) . . . . ?
Te3 C01R C01Z C01V -179.8(4) . . . . ?
Te1 C014 C01U O00H 6.1(7) . . . . ?
Te1 C014 C01U C00Z -176.3(4) . . . . ?
Te1 C01L C01V O00I -1.6(8) . . . . ?
Te1 C01L C01V C01Z -178.9(4) . . . . ?
P006 C00X C010 C01X -171.5(4) . . . . ?
P006 C00X C01C C027 172.1(4) . . . . ?
P006 C01E C01N O00B -0.3(7) . . . . ?
P006 C01E C01N C015 177.4(4) . . . . ?
P007 C012 C01D C00T 175.8(4) . . . . ?
P007 C012 C01D C013 -2.4(5) . . . . ?
P007 C012 C01G O00L 8.1(7) . . . . ?
P007 C012 C01G C01F -175.4(4) . . . . ?
P007 C019 C01K C02P -174.2(5) . . . . ?
P007 C019 C02A C02E 172.6(5) . . . . ?
O00A C00M C00U P006 -10.4(7) . . . . ?
O00A C00M C00U C00P -179.3(4) . . . . ?
O00A C00M C00V O00C -1.3(6) . . . . ?
O00A C00M C00V C00Q -179.1(4) . . . . ?
O00A C01M C01Q C029 -72.2(6) . . . . ?
O00B C02K C02R C025 64.9(9) . . . . ?
O00D C00Z C01B P007 0.0(9) . . . . ?
O00D C00Z C01B C013 -177.8(5) . . . . ?
O00D C00Z C01U O00H -4.6(6) . . . . ?
O00D C00Z C01U C014 177.8(4) . . . . ?
O00D C01P C01Y C02F 172.3(5) . . . . ?
O00E C01F C01G O00L -0.8(7) . . . . ?
O00E C01F C01G C012 -176.9(4) . . . . ?
O00E C02D C02L C032 -63.1(9) . . . . ?
O00F C01H C01J O00G -3.4(7) . . . . ?
O00F C01H C01J C01O 178.3(4) . . . . ?
O00F C02C C02H C02G 69.2(6) . . . . ?
O00G C01I C021 C023 172.8(5) . . . . ?
O00G C01J C01O Te 3.5(7) . . . . ?
O00G C01J C01O C011 -177.9(4) . . . . ?
O00H C02N C030 C035 -57.7(10) . . . . ?
O00I C01V C01Z O00K 2.9(8) . . . . ?
O00I C01V C01Z C01R 179.5(5) . . . . ?
O00I C022 C2 C036 -70.2(13) . . . . ?
O00I C022 C6 C19 124.2(15) . . . . ?
O00J C015 C017 Te 0.8(7) . . . . ?
O00J C015 C017 C00O -178.9(4) . . . . ?
O00J C015 C01N O00B -4.9(7) . . . . ?
O00J C015 C01N C01E 177.4(4) . . . . ?
O00J C02O C02T C02X 63.4(8) . . . . ?
O00L C01T C01W C031 174.5(5) . . . . ?
C00M O00A C01M C01Q -179.6(4) . . . . ?
C00N C00O C011 C016 0.5(7) . . . . ?
C00N C00O C011 C01O 178.2(4) . . . . ?
C00N C00O C017 Te -179.2(3) . . . . ?
C00N C00O C017 C015 0.5(7) . . . . ?
C00N C00P C00U P006 1.2(5) . . . . ?
C00N C00P C00U C00M 172.8(4) . . . . ?
C00N C00P C01A C00Q -174.6(4) . . . . ?
C00N C00P C01A C016 3.5(6) . . . . ?
C00N C01E C01N O00B -175.3(4) . . . . ?
C00N C01E C01N C015 2.4(7) . . . . ?
C00O C00N C00P C00U 179.3(4) . . . . ?
C00O C00N C00P C01A -4.3(7) . . . . ?
C00O C00N C01E P006 -179.5(4) . . . . ?
C00O C00N C01E C01N -3.2(7) . . . . ?
C00O C011 C016 C00Y 177.7(4) . . . . ?
C00O C011 C016 C01A -1.3(7) . . . . ?
C00O C011 C01O Te 0.9(5) . . . . ?
C00O C011 C01O C01J -178.1(4) . . . . ?
C00P C00N C00O C011 2.3(7) . . . . ?
C00P C00N C00O C017 -179.8(4) . . . . ?
C00P C00N C01E P006 2.0(5) . . . . ?
C00P C00N C01E C01N 178.4(4) . . . . ?
C00R C00S C013 C01B 175.8(4) . . . . ?
C00R C00S C013 C01D -1.9(7) . . . . ?
C00R C00S C014 Te1 0.6(6) . . . . ?
C00R C00S C014 C01U -176.4(5) . . . . ?
C00R C00W C01R Te3 -177.7(4) . . . . ?
C00R C00W C01R C01Z 2.5(7) . . . . ?
C00R C01L C01V O00I -178.5(5) . . . . ?
C00R C01L C01V C01Z 4.2(8) . . . . ?
C00S C00R C00W C00T 0.5(7) . . . . ?
C00S C00R C00W C01R -178.4(4) . . . . ?
C00S C00R C01L Te1 -2.5(6) . . . . ?
C00S C00R C01L C01V 175.1(5) . . . . ?
C00S C013 C01B P007 -177.2(4) . . . . ?
C00S C013 C01B C00Z 1.3(7) . . . . ?
C00S C013 C01D C00T 0.9(7) . . . . ?
C00S C013 C01D C012 179.2(4) . . . . ?
C00S C014 C01U O00H -177.7(4) . . . . ?
C00S C014 C01U C00Z -0.1(7) . . . . ?
C00T C00W C01R Te3 3.3(5) . . . . ?
C00T C00W C01R C01Z -176.5(4) . . . . ?
C00T C018 C01F O00E 176.6(4) . . . . ?
C00T C018 C01F C01G -0.3(7) . . . . ?
C00U P006 C00X C010 103.3(4) . . . . ?
C00U P006 C00X C01C -67.4(4) . . . . ?
C00U P006 C01E C00N -1.1(3) . . . . ?
C00U P006 C01E C01N -176.5(5) . . . . ?
C00U C00M C00V O00C 175.8(4) . . . . ?
C00U C00M C00V C00Q -2.1(7) . . . . ?
C00U C00P C01A C00Q 1.5(7) . . . . ?
C00U C00P C01A C016 179.7(4) . . . . ?
C00V O00C C020 C01S -160.8(4) . . . . ?
C00V C00M C00U P006 172.5(4) . . . . ?
C00V C00M C00U C00P 3.6(6) . . . . ?
C00V C00Q C01A C00P 0.2(6) . . . . ?
C00V C00Q C01A C016 -177.9(4) . . . . ?
C00W C00R C00S C013 1.2(7) . . . . ?
C00W C00R C00S C014 178.2(5) . . . . ?
C00W C00R C01L Te1 -179.4(4) . . . . ?
C00W C00R C01L C01V -1.7(8) . . . . ?
C00W C00T C018 Te3 -2.1(5) . . . . ?
C00W C00T C018 C01F 178.1(4) . . . . ?
C00W C00T C01D C012 -177.3(4) . . . . ?
C00W C00T C01D C013 0.8(7) . . . . ?
C00W C01R C01Z O00K 176.7(4) . . . . ?
C00W C01R C01Z C01V 0.0(7) . . . . ?
C00X P006 C00U C00M -59.4(5) . . . . ?
C00X P006 C00U C00P 110.3(3) . . . . ?
C00X P006 C01E C00N -100.6(3) . . . . ?
C00X P006 C01E C01N 84.0(5) . . . . ?
C00X C010 C01X C02B 0.0(8) . . . . ?
C00X C01C C027 C02B -1.0(8) . . . . ?
C00Y C016 C01A C00P -179.8(4) . . . . ?
C00Y C016 C01A C00Q -1.6(7) . . . . ?
C00Y C01H C01J O00G 178.2(4) . . . . ?
C00Y C01H C01J C01O -0.1(7) . . . . ?
C00Z O00D C01P C01Y 176.5(4) . . . . ?
C010 C00X C01C C027 1.3(8) . . . . ?
C010 C01X C02B C027 0.2(9) . . . . ?
C011 C00O C017 Te -1.3(5) . . . . ?
C011 C00O C017 C015 178.4(4) . . . . ?
C011 C016 C01A C00P -0.7(7) . . . . ?
C011 C016 C01A C00Q 177.4(4) . . . . ?
C012 P007 C019 C01K 99.0(5) . . . . ?
C012 P007 C019 C02A -76.0(5) . . . . ?
C012 P007 C01B C00Z -179.6(5) . . . . ?
C012 P007 C01B C013 -1.6(3) . . . . ?
C013 C00S C014 Te1 177.6(4) . . . . ?
C013 C00S C014 C01U 0.6(7) . . . . ?
C014 C00S C013 C01B -1.2(7) . . . . ?
C014 C00S C013 C01D -178.9(4) . . . . ?
C015 O00J C02O C02T 158.2(6) . . . . ?
C016 C00Y C01H O00F -178.7(4) . . . . ?
C016 C00Y C01H C01J -0.2(7) . . . . ?
C016 C011 C01O Te 178.5(4) . . . . ?
C016 C011 C01O C01J -0.4(7) . . . . ?
C017 C00O C011 C016 -177.4(4) . . . . ?
C017 C00O C011 C01O 0.3(7) . . . . ?
C017 C015 C01N O00B 177.5(4) . . . . ?
C017 C015 C01N C01E -0.2(7) . . . . ?
C018 C00T C00W C00R -179.8(4) . . . . ?
C018 C00T C00W C01R -0.9(7) . . . . ?
C018 C00T C01D C012 1.0(7) . . . . ?
C018 C00T C01D C013 179.1(4) . . . . ?
C018 C01F C01G O00L 176.2(4) . . . . ?
C018 C01F C01G C012 0.1(7) . . . . ?
C019 P007 C012 C01D -103.4(4) . . . . ?
C019 P007 C012 C01G 73.0(5) . . . . ?
C019 P007 C01B C00Z -78.0(6) . . . . ?
C019 P007 C01B C013 100.0(3) . . . . ?
C019 C01K C02P C02I 1.5(10) . . . . ?
C019 C02A C02E C02I 2.0(10) . . . . ?
C01A C00P C00U P006 -175.1(4) . . . . ?
C01A C00P C00U C00M -3.5(7) . . . . ?
C01A C00Q C00V O00C -177.5(4) . . . . ?
C01A C00Q C00V C00M 0.1(6) . . . . ?
C01B P007 C012 C01D 2.3(3) . . . . ?
C01B P007 C012 C01G 178.7(5) . . . . ?
C01B P007 C019 C01K 2.4(5) . . . . ?
C01B P007 C019 C02A -172.6(4) . . . . ?
C01B C00Z C01U O00H 177.9(4) . . . . ?
C01B C00Z C01U C014 0.2(7) . . . . ?
C01B C013 C01D C00T -176.9(4) . . . . ?
C01B C013 C01D C012 1.3(6) . . . . ?
C01C C00X C010 C01X -0.8(8) . . . . ?
C01C C027 C02B C01X 0.3(9) . . . . ?
C01D C00T C00W C00R -1.5(7) . . . . ?
C01D C00T C00W C01R 177.4(4) . . . . ?
C01D C00T C018 Te3 179.6(4) . . . . ?
C01D C00T C018 C01F -0.2(7) . . . . ?
C01D C012 C01G O00L -175.9(4) . . . . ?
C01D C012 C01G C01F 0.7(7) . . . . ?
C01D C013 C01B P007 0.5(5) . . . . ?
C01D C013 C01B C00Z 179.1(4) . . . . ?
C01E P006 C00U C00M -169.7(5) . . . . ?
C01E P006 C00U C00P 0.0(3) . . . . ?
C01E P006 C00X C010 -161.5(4) . . . . ?
C01E P006 C00X C01C 27.8(5) . . . . ?
C01E C00N C00O C011 -176.1(4) . . . . ?
C01E C00N C00O C017 1.8(7) . . . . ?
C01E C00N C00P C00U -2.2(6) . . . . ?
C01E C00N C00P C01A 174.2(4) . . . . ?
C01F O00E C02D C02L -172.1(5) . . . . ?
C01G O00L C01T C01W 169.7(4) . . . . ?
C01G C012 C01D C00T -1.2(7) . . . . ?
C01G C012 C01D C013 -179.4(4) . . . . ?
C01H O00F C02C C02H 177.5(5) . . . . ?
C01H C00Y C016 C011 0.2(7) . . . . ?
C01H C00Y C016 C01A 179.2(4) . . . . ?
C01H C01J C01O Te -178.2(4) . . . . ?
C01H C01J C01O C011 0.4(7) . . . . ?
C01I O00G C01J C01H 73.1(6) . . . . ?
C01I O00G C01J C01O -108.6(5) . . . . ?
C01I C021 C023 C02Q 63.9(7) . . . . ?
C01J O00G C01I C021 178.6(5) . . . . ?
C01K C019 C02A C02E -2.6(9) . . . . ?
C01L C00R C00S C013 -175.7(5) . . . . ?
C01L C00R C00S C014 1.3(7) . . . . ?
C01L C00R C00W C00T 177.3(5) . . . . ?
C01L C00R C00W C01R -1.6(7) . . . . ?
C01L C01V C01Z O00K -179.9(5) . . . . ?
C01L C01V C01Z C01R -3.3(8) . . . . ?
C01M O00A C00M C00U 112.1(5) . . . . ?
C01M O00A C00M C00V -70.8(5) . . . . ?
C01M C01Q C029 C02W 175.6(5) . . . . ?
C01N O00B C02K C02R -179.6(5) . . . . ?
C01N C015 C017 Te 178.4(4) . . . . ?
C01N C015 C017 C00O -1.3(7) . . . . ?
C01O C011 C016 C00Y 0.1(7) . . . . ?
C01O C011 C016 C01A -178.9(4) . . . . ?
C01P O00D C00Z C01B -7.0(8) . . . . ?
C01P O00D C00Z C01U 175.7(4) . . . . ?
C01P C01Y C02F C026 -177.6(5) . . . . ?
C01T O00L C01G C012 -148.7(5) . . . . ?
C01T O00L C01G C01F 35.1(7) . . . . ?
C01T C01W C031 C02Y 177.8(6) . . . . ?
C01U O00H C02N C030 -166.3(6) . . . . ?
C01U C00Z C01B P007 177.1(4) . . . . ?
C01U C00Z C01B C013 -0.8(7) . . . . ?
C01V O00I C022 C2 -73.2(9) . . . . ?
C01V O00I C022 C6 -128.3(14) . . . . ?
C01Z O00K C02S C024 177.2(5) . . . . ?
C020 O00C C00V C00M 148.2(4) . . . . ?
C020 O00C C00V C00Q -34.1(6) . . . . ?
C020 C01S C028 C02J 177.8(5) . . . . ?
C022 O00I C01V C01L 121.7(6) . . . . ?
C022 O00I C01V C01Z -61.1(7) . . . . ?
C028 C01S C020 O00C -62.1(6) . . . . ?
C02A C019 C01K C02P 0.8(9) . . . . ?
C02A C02E C02I C02P 0.3(10) . . . . ?
C02C O00F C01H C00Y -106.0(5) . . . . ?
C02C O00F C01H C01J 75.6(6) . . . . ?
C02D O00E C01F C018 71.4(6) . . . . ?
C02D O00E C01F C01G -111.6(5) . . . . ?
C02D C02L C032 C034 -174.8(7) . . . . ?
C02E C02I C02P C01K -2.0(10) . . . . ?
C02K O00B C01N C015 81.8(6) . . . . ?
C02K O00B C01N C01E -100.4(6) . . . . ?
C02N O00H C01U C00Z 77.7(6) . . . . ?
C02N O00H C01U C014 -104.7(6) . . . . ?
C02N C030 C035 C037 -170.2(10) . . . . ?
C02O O00J C015 C017 -96.0(6) . . . . ?
C02O O00J C015 C01N 86.3(7) . . . . ?
C02O C02T C02X C02M 179.2(6) . . . . ?
C02S O00K C01Z C01R 118.8(5) . . . . ?
C02S O00K C01Z C01V -64.6(7) . . . . ?
C02S C024 C02U C033 176.8(6) . . . . ?
C02U C024 C02S O00K 58.6(7) . . . . ?
C02V C025 C02R C02K 178.2(6) . . . . ?
C02Z C02G C02H C02C 179.5(6) . . . . ?
C2 C022 C6 C19 18.5(15) . . . . ?
C2 C036 C8 C19 34(2) . . . . ?
C6 C022 C2 C036 25.7(16) . . . . ?
C6 C19 C8 C036 9.5(14) . . . . ?
C8 C036 C2 C022 -177.0(13) . . . . ?
